data_1100782
loop_
_publ_author_name
'Chizu Shimokawa'
'Shinobu Itoh'

_publ_section_title
;

The First \b-Diketiminate-Ag(I) Complexes. Macrocyclic Dinuclear and

Tetranuclear Ag(I)-Complexes and Linear Coordination Polymer Ag(I)-Complex

;
_journal_name_full 'Inorganic Chemistry'
_journal_page_first 3010
_journal_page_last 3012
_journal_paper_doi 10.1021/ic0501014
_journal_volume 44
_journal_year 2005
_chemical_formula_moiety 'C113 H146 Ag4 Cl2 N12 '
_chemical_formula_sum 'C113 H146 Ag4 Cl2 N12'
_chemical_formula_weight 2174.85
_space_group_IT_number 11
_symmetry_cell_setting monoclinic
_symmetry_Int_Tables_number 11
_symmetry_space_group_name_Hall '-P 2yb'
_symmetry_space_group_name_H-M 'P 1 21/m 1'
_cell_angle_alpha 90
_cell_angle_beta 118.873(3)
_cell_angle_gamma 90
_cell_formula_units_Z 2
_cell_length_a 14.866(4)
_cell_length_b 28.120(7)
_cell_length_c 17.752(5)
_cell_measurement_reflns_used 14115
_cell_measurement_temperature 153.1
_cell_measurement_theta_max 27.5
_cell_measurement_theta_min 4.1
_cell_volume 6498(3)
_computing_cell_refinement CrystalClear
_computing_data_collection CrystalClear
_computing_data_reduction CrystalStructure
_computing_molecular_graphics ORTEP3
_computing_publication_material 'CrystalStructure 3.6.0'
_computing_structure_refinement CRYSTALS
_computing_structure_solution SIR92
_diffrn_detector_area_resol_mean 7.31
_diffrn_measured_fraction_theta_full 0.9871
_diffrn_measured_fraction_theta_max 0.9871
_diffrn_measurement_device_type 'Rigaku Mercury'
_diffrn_measurement_method \w
_diffrn_radiation_type 'Mo K\a'
_diffrn_radiation_wavelength 0.7107
_diffrn_reflns_av_R_equivalents 0.050
_diffrn_reflns_limit_h_max 19
_diffrn_reflns_limit_h_min -18
_diffrn_reflns_limit_k_max 36
_diffrn_reflns_limit_k_min -34
_diffrn_reflns_limit_l_max 16
_diffrn_reflns_limit_l_min -23
_diffrn_reflns_number 51621
_diffrn_reflns_theta_full 27.48
_diffrn_reflns_theta_max 27.48
_exptl_absorpt_coefficient_mu 0.676
_exptl_absorpt_correction_T_max 0.874
_exptl_absorpt_correction_T_min 0.845
_exptl_absorpt_correction_type numerical
_exptl_absorpt_process_details
;

    Higashi, T. (1999). Program for Absorption Correction.

    Rigaku Corporation, Tokyo, Japan.

;
_exptl_crystal_colour colorless
_exptl_crystal_density_diffrn 1.111
_exptl_crystal_density_method 'not measured'
_exptl_crystal_description prism
_exptl_crystal_F_000 2260.00
_exptl_crystal_size_max 0.20
_exptl_crystal_size_mid 0.20
_exptl_crystal_size_min 0.20
_refine_diff_density_max 0.89
_refine_diff_density_min -0.66
_refine_ls_extinction_coef 588.7(67)
_refine_ls_extinction_method 'Larson (1970) Crystallographic Computing eq. 22'
_refine_ls_goodness_of_fit_ref 1.065
_refine_ls_hydrogen_treatment refall
_refine_ls_number_parameters 681
_refine_ls_number_reflns 13680
_refine_ls_R_factor_gt 0.0500
_refine_ls_shift/su_max 0.0000
_refine_ls_structure_factor_coef F
_refine_ls_weighting_details 'w = 1/[0.0005Fo^2^ + 1.0000\s(Fo^2^)]'
_refine_ls_weighting_scheme calc
_refine_ls_wR_factor_ref 0.0520
_reflns_number_gt 13680
_reflns_number_total 44453
_reflns_threshold_expression F^2^>2.0\s(F^2^)
_cod_data_source_file ic0501014si20050122_011347_3.cif
_cod_data_source_block '__Ag4(L4)4(CH2Cl2)'
_cod_original_cell_volume 6498.5(33)
_cod_original_formula_sum 'C113 H146 Ag4 Cl2 N12 '
_cod_database_code 1100782

loop_
_symmetry_equiv_pos_site_id
_symmetry_equiv_pos_as_xyz
1 +X,+Y,+Z
2 -X,1/2+Y,-Z
3 -X,-Y,-Z
4 +X,1/2-Y,+Z

loop_
_atom_site_label
_atom_site_type_symbol
_atom_site_fract_x
_atom_site_fract_y
_atom_site_fract_z
_atom_site_U_iso_or_equiv
_atom_site_adp_type
_atom_site_occupancy
_atom_site_symmetry_multiplicity
_atom_site_calc_flag
_atom_site_refinement_flags
_atom_site_disorder_assembly
_atom_site_disorder_group
Ag(1) Ag 0.28805(2) 0.143710(10) 0.10556(2) 0.03869(8) Uani 1.00 1 d . . .
Ag(2) Ag 0.20194(2) 0.145370(10) 0.40093(2) 0.03677(8) Uani 1.00 1 d . . .
Cl(1) Cl -0.0339(6) 0.2500 0.1634(2) 0.232(2) Uani 1.00 2 d S . .
Cl(2) Cl -0.0292(5) 0.2500 0.0118(5) 0.355(5) Uani 1.00 2 d S . .
N(1) N 0.4003(2) 0.10064(10) 0.2029(2) 0.0350(7) Uani 1.00 1 d . . .
N(2) N 0.3353(2) 0.10208(10) 0.4457(2) 0.0408(8) Uani 1.00 1 d . . .
N(3) N 0.2127(3) 0.16576(13) 0.2359(2) 0.0553(11) Uani 1.00 1 d . . .
N(4) N 0.1906(3) 0.16473(9) -0.0238(2) 0.0414(8) Uani 1.00 1 d . . .
N(5) N 0.3268(4) 0.2500 0.1535(3) 0.058(2) Uani 1.00 2 d S . .
N(6) N 0.0501(2) 0.16456(9) 0.3719(2) 0.0336(7) Uani 1.00 1 d . . .
N(7) N 0.2574(3) 0.2500 0.4278(4) 0.058(2) Uani 1.00 2 d S . .
C(1) C 0.3623(3) 0.10840(12) 0.3208(2) 0.0369(9) Uani 1.00 1 d . . .
C(2) C 0.4170(3) 0.08970(11) 0.2808(2) 0.0353(9) Uani 1.00 1 d . . .
C(3) C 0.3830(3) 0.09054(12) 0.4025(2) 0.0371(9) Uani 1.00 1 d . . .
C(4) C 0.2793(3) 0.14085(12) 0.2747(2) 0.0379(9) Uani 1.00 1 d . . .
C(5) C 0.4636(3) 0.07602(11) 0.1736(2) 0.0354(9) Uani 1.00 1 d . . .
C(6) C 0.5560(3) 0.09668(13) 0.1865(3) 0.0462(11) Uani 1.00 1 d . . .
C(7) C 0.6143(3) 0.0712(1) 0.1616(3) 0.0544(13) Uani 1.00 1 d . . .
C(8) C 0.5864(3) 0.0282(1) 0.1212(3) 0.0465(11) Uani 1.00 1 d . . .
C(9) C 0.4897(3) 0.0092(2) 0.1036(3) 0.0519(11) Uani 1.00 1 d . . .
C(10) C 0.4279(3) 0.03259(13) 0.1299(2) 0.0397(9) Uani 1.00 1 d . . .
C(11) C 0.5903(4) 0.1443(2) 0.2305(4) 0.073(2) Uani 1.00 1 d . . .
C(12) C 0.615(2) 0.1774(3) 0.172(2) 0.347(13) Uani 1.00 1 d . . .
C(13) C 0.6797(8) 0.1408(4) 0.3103(12) 0.290(7) Uani 1.00 1 d . . .
C(14) C 0.3205(3) 0.0121(2) 0.1084(3) 0.0504(11) Uani 1.00 1 d . . .
C(15) C 0.2622(4) -0.0023(2) 0.0161(3) 0.067(2) Uani 1.00 1 d . . .
C(16) C 0.3351(5) -0.0285(3) 0.1696(4) 0.112(3) Uani 1.00 1 d . . .
C(17) C 0.3570(3) 0.07412(13) 0.5194(2) 0.0412(10) Uani 1.00 1 d . . .
C(18) C 0.3237(3) 0.0262(1) 0.5089(3) 0.0442(10) Uani 1.00 1 d . . .
C(19) C 0.3404(3) 0.0001(2) 0.5831(3) 0.0584(13) Uani 1.00 1 d . . .
C(20) C 0.3829(4) 0.0223(2) 0.6625(3) 0.067(2) Uani 1.00 1 d . . .
C(21) C 0.4145(4) 0.0683(2) 0.6706(3) 0.072(2) Uani 1.00 1 d . . .
C(22) C 0.4027(3) 0.0968(2) 0.6002(3) 0.0544(12) Uani 1.00 1 d . . .
C(23) C 0.2705(4) 0.0018(2) 0.4235(3) 0.0577(13) Uani 1.00 1 d . . .
C(24) C 0.3362(6) -0.0384(2) 0.4145(4) 0.105(2) Uani 1.00 1 d . . .
C(25) C 0.1631(5) -0.0121(3) 0.4023(4) 0.115(3) Uani 1.00 1 d . . .
C(26) C 0.4315(6) 0.1470(2) 0.6088(4) 0.085(2) Uani 1.00 1 d . . .
C(27) C 0.5395(10) 0.1560(5) 0.6429(13) 0.257(7) Uani 1.00 1 d . . .
C(28) C 0.3937(12) 0.1736(3) 0.6580(9) 0.202(6) Uani 1.00 1 d . . .
C(29) C 0.1960(4) 0.2500 -0.0081(3) 0.0345(12) Uani 1.00 2 d S . .
C(30) C 0.1649(3) 0.20670(11) -0.0543(2) 0.0368(9) Uani 1.00 1 d . . .
C(31) C 0.2715(4) 0.2500 0.0829(3) 0.0375(13) Uani 1.00 2 d S . .
C(32) C 0.1592(4) 0.12674(13) -0.0877(2) 0.0495(11) Uani 1.00 1 d . . .
C(33) C 0.0652(4) 0.1029(1) -0.1100(3) 0.0630(13) Uani 1.00 1 d . . .
C(34) C 0.0337(5) 0.0694(2) -0.1765(4) 0.076(2) Uani 1.00 1 d . . .
C(35) C 0.0930(5) 0.0598(2) -0.2130(3) 0.066(2) Uani 1.00 1 d . . .
C(36) C 0.1871(5) 0.0819(2) -0.1870(3) 0.068(2) Uani 1.00 1 d . . .
C(37) C 0.2208(5) 0.11809(13) -0.1223(3) 0.0618(13) Uani 1.00 1 d . . .
C(38) C -0.0007(5) 0.1107(2) -0.0682(5) 0.092(2) Uani 1.00 1 d . . .
C(39) C -0.0259(7) 0.0656(3) -0.0385(5) 0.115(3) Uani 1.00 1 d . . .
C(40) C -0.0954(6) 0.1368(3) -0.1249(9) 0.162(4) Uani 1.00 1 d . . .
C(41) C 0.3214(5) 0.1425(2) -0.0948(3) 0.068(2) Uani 1.00 1 d . . .
C(42) C 0.3164(9) 0.1788(3) -0.1586(6) 0.164(5) Uani 1.00 1 d . . .
C(43) C 0.4156(6) 0.1105(2) -0.0733(4) 0.106(2) Uani 1.00 1 d . . .
C(44) C 0.0631(3) 0.2500 0.3795(3) 0.0297(11) Uani 1.00 2 d S . .
C(45) C 0.0114(3) 0.20606(11) 0.3680(2) 0.0347(9) Uani 1.00 1 d . . .
C(46) C 0.1688(4) 0.2500 0.4037(3) 0.0330(12) Uani 1.00 2 d S . .
C(47) C -0.0123(3) 0.12320(11) 0.3601(2) 0.0377(9) Uani 1.00 1 d . . .
C(48) C -0.0241(3) 0.10494(13) 0.4298(3) 0.0503(12) Uani 1.00 1 d . . .
C(49) C -0.0814(4) 0.0635(2) 0.4160(4) 0.063(2) Uani 1.00 1 d . . .
C(50) C -0.1297(4) 0.0426(1) 0.3362(4) 0.061(1) Uani 1.00 1 d . . .
C(51) C -0.1148(4) 0.05944(13) 0.2714(3) 0.0573(13) Uani 1.00 1 d . . .
C(52) C -0.0541(3) 0.09943(12) 0.2812(3) 0.0488(11) Uani 1.00 1 d . . .
C(53) C 0.0333(4) 0.1275(2) 0.5189(3) 0.065(2) Uani 1.00 1 d . . .
C(54) C 0.1264(6) 0.0989(3) 0.5776(4) 0.136(3) Uani 1.00 1 d . . .
C(55) C -0.0313(6) 0.1302(3) 0.5648(5) 0.106(3) Uani 1.00 1 d . . .
C(56) C -0.0393(3) 0.1161(1) 0.2094(3) 0.0501(11) Uani 1.00 1 d . . .
C(57) C -0.1359(5) 0.1262(2) 0.1230(3) 0.079(2) Uani 1.00 1 d . . .
C(58) C 0.0278(5) 0.0781(2) 0.1943(4) 0.085(2) Uani 1.00 1 d . . .
C(59) C 0.0443(10) 0.2500 0.1093(11) 0.125(5) Uani 1.00 2 d S . .
H(1) H 0.4697 0.0672 0.3121 0.044 Uiso 1.00 1 c R . .
H(2) H 0.4377 0.0683 0.4292 0.045 Uiso 1.00 1 c R . .
H(3) H 0.6765 0.0848 0.1689 0.067 Uiso 1.00 1 c R . .
H(4) H 0.6300 0.0107 0.1061 0.060 Uiso 1.00 1 c R . .
H(5) H 0.4673 -0.0203 0.0743 0.062 Uiso 1.00 1 c R . .
H(6) H 0.5355 0.1593 0.2346 0.087 Uiso 1.00 1 c R . .
H(7) H 0.6874 0.1734 0.1990 0.547 Uiso 1.00 1 c R . .
H(8) H 0.5995 0.2096 0.1773 0.547 Uiso 1.00 1 c R . .
H(9) H 0.5854 0.1692 0.1131 0.547 Uiso 1.00 1 c R . .
H(10) H 0.6591 0.1358 0.3527 0.262 Uiso 1.00 1 c R . .
H(11) H 0.7201 0.1689 0.3237 0.262 Uiso 1.00 1 c R . .
H(12) H 0.7190 0.1144 0.3094 0.262 Uiso 1.00 1 c R . .
H(13) H 0.2824 0.0370 0.1162 0.055 Uiso 1.00 1 c R . .
H(14) H 0.2218 0.0234 -0.0184 0.076 Uiso 1.00 1 c R . .
H(15) H 0.2187 -0.0281 0.0117 0.076 Uiso 1.00 1 c R . .
H(16) H 0.3088 -0.0122 -0.0031 0.076 Uiso 1.00 1 c R . .
H(17) H 0.3413 -0.0579 0.1461 0.125 Uiso 1.00 1 c R . .
H(18) H 0.2752 -0.0290 0.1760 0.125 Uiso 1.00 1 c R . .
H(19) H 0.3938 -0.0237 0.2242 0.125 Uiso 1.00 1 c R . .
H(20) H 0.3229 -0.0327 0.5772 0.065 Uiso 1.00 1 c R . .
H(21) H 0.3875 0.0054 0.7106 0.080 Uiso 1.00 1 c R . .
H(22) H 0.4469 0.0828 0.7258 0.086 Uiso 1.00 1 c R . .
H(23) H 0.2640 0.0252 0.3826 0.067 Uiso 1.00 1 c R . .
H(24) H 0.3792 -0.0262 0.3932 0.117 Uiso 1.00 1 c R . .
H(25) H 0.2917 -0.0618 0.3760 0.117 Uiso 1.00 1 c R . .
H(26) H 0.3774 -0.0523 0.4695 0.117 Uiso 1.00 1 c R . .
H(27) H 0.1628 -0.0432 0.4233 0.134 Uiso 1.00 1 c R . .
H(28) H 0.1185 -0.0113 0.3419 0.134 Uiso 1.00 1 c R . .
H(29) H 0.1402 0.0101 0.4297 0.134 Uiso 1.00 1 c R . .
H(30) H 0.4070 0.1600 0.5528 0.098 Uiso 1.00 1 c R . .
H(31) H 0.5609 0.1591 0.7025 0.285 Uiso 1.00 1 c R . .
H(32) H 0.5602 0.1833 0.6236 0.285 Uiso 1.00 1 c R . .
H(33) H 0.5702 0.1285 0.6339 0.285 Uiso 1.00 1 c R . .
H(34) H 0.3279 0.1858 0.6186 0.270 Uiso 1.00 1 c R . .
H(35) H 0.4391 0.1992 0.6867 0.270 Uiso 1.00 1 c R . .
H(36) H 0.3880 0.1539 0.6989 0.270 Uiso 1.00 1 c R . .
H(37) H 0.1184 0.2092 -0.1141 0.038 Uiso 1.00 1 c R . .
H(38) H -0.0278 0.0518 -0.1941 0.084 Uiso 1.00 1 c R . .
H(39) H 0.0697 0.0379 -0.2595 0.074 Uiso 1.00 1 c R . .
H(40) H 0.2276 0.0731 -0.2129 0.083 Uiso 1.00 1 c R . .
H(41) H 0.0360 0.1306 -0.0195 0.105 Uiso 1.00 1 c R . .
H(42) H -0.0891 0.0539 -0.0833 0.146 Uiso 1.00 1 c R . .
H(43) H -0.0328 0.0718 0.0111 0.146 Uiso 1.00 1 c R . .
H(44) H 0.0265 0.0426 -0.0250 0.146 Uiso 1.00 1 c R . .
H(45) H -0.0862 0.1703 -0.1182 0.184 Uiso 1.00 1 c R . .
H(46) H -0.1486 0.1274 -0.1130 0.184 Uiso 1.00 1 c R . .
H(47) H -0.1134 0.1283 -0.1822 0.184 Uiso 1.00 1 c R . .
H(48) H 0.3363 0.1594 -0.0438 0.092 Uiso 1.00 1 c R . .
H(49) H 0.3363 0.1636 -0.1961 0.230 Uiso 1.00 1 c R . .
H(50) H 0.3592 0.2056 -0.1328 0.230 Uiso 1.00 1 c R . .
H(51) H 0.2469 0.1888 -0.1904 0.230 Uiso 1.00 1 c R . .
H(52) H 0.4480 0.0991 -0.0158 0.130 Uiso 1.00 1 c R . .
H(53) H 0.4632 0.1287 -0.0826 0.130 Uiso 1.00 1 c R . .
H(54) H 0.3923 0.0843 -0.1119 0.130 Uiso 1.00 1 c R . .
H(55) H -0.0586 0.2074 0.3548 0.045 Uiso 1.00 1 c R . .
H(56) H -0.0886 0.0506 0.4622 0.083 Uiso 1.00 1 c R . .
H(57) H -0.1723 0.0157 0.3273 0.076 Uiso 1.00 1 c R . .
H(58) H -0.1456 0.0432 0.2178 0.072 Uiso 1.00 1 c R . .
H(59) H 0.0537 0.1587 0.5130 0.087 Uiso 1.00 1 c R . .
H(60) H 0.1078 0.0756 0.6062 0.149 Uiso 1.00 1 c R . .
H(61) H 0.1763 0.1197 0.6189 0.149 Uiso 1.00 1 c R . .
H(62) H 0.1541 0.0838 0.5455 0.149 Uiso 1.00 1 c R . .
H(63) H -0.0706 0.1587 0.5495 0.135 Uiso 1.00 1 c R . .
H(64) H 0.0141 0.1299 0.6251 0.135 Uiso 1.00 1 c R . .
H(65) H -0.0760 0.1036 0.5495 0.135 Uiso 1.00 1 c R . .
H(66) H -0.0013 0.1449 0.2271 0.057 Uiso 1.00 1 c R . .
H(67) H -0.1579 0.0980 0.0894 0.095 Uiso 1.00 1 c R . .
H(68) H -0.1251 0.1505 0.0910 0.095 Uiso 1.00 1 c R . .
H(69) H -0.1870 0.1361 0.1371 0.095 Uiso 1.00 1 c R . .
H(70) H 0.0987 0.0850 0.2299 0.117 Uiso 1.00 1 c R . .
H(71) H 0.0117 0.0792 0.1356 0.117 Uiso 1.00 1 c R . .
H(72) H 0.0132 0.0473 0.2076 0.117 Uiso 1.00 1 c R . .
H(73) H 0.089(4) 0.279(2) 0.133(3) 0.056(12) Uiso 1.00 1 c . . .

loop_
_atom_site_aniso_label
_atom_site_aniso_U_11
_atom_site_aniso_U_22
_atom_site_aniso_U_33
_atom_site_aniso_U_12
_atom_site_aniso_U_13
_atom_site_aniso_U_23
Ag(1) 0.0442(2) 0.0360(2) 0.0323(2) 0.01036(12) 0.01556(13) 0.00913(11)
Ag(2) 0.0340(2) 0.0396(2) 0.0400(2) 0.01120(12) 0.02051(13) 0.00685(12)
Cl(1) 0.537(10) 0.072(2) 0.119(2) 0.0000 0.183(4) 0.0000
Cl(2) 0.152(4) 0.77(2) 0.221(6) 0.0000 0.149(5) 0.0000
N(1) 0.030(1) 0.046(2) 0.0236(13) 0.0127(12) 0.0092(12) 0.0060(12)
N(2) 0.040(2) 0.047(2) 0.041(2) 0.0146(13) 0.024(1) 0.0104(13)
N(3) 0.062(2) 0.054(2) 0.058(2) 0.022(2) 0.035(2) 0.021(2)
N(4) 0.054(2) 0.0233(13) 0.033(2) -0.0048(13) 0.010(1) -0.0043(11)
N(5) 0.066(3) 0.061(3) 0.027(3) 0.0000 0.006(3) 0.0000
N(6) 0.032(1) 0.0283(13) 0.042(2) 0.0031(11) 0.0188(13) 0.0064(11)
N(7) 0.030(3) 0.046(3) 0.099(5) 0.0000 0.031(3) 0.0000
C(1) 0.036(2) 0.042(2) 0.032(2) 0.009(2) 0.016(2) 0.013(1)
C(2) 0.037(2) 0.036(2) 0.037(2) 0.008(1) 0.021(2) 0.009(1)
C(3) 0.038(2) 0.042(2) 0.033(2) 0.011(2) 0.018(2) 0.002(1)
C(4) 0.043(2) 0.040(2) 0.042(2) 0.011(2) 0.029(2) 0.010(2)
C(5) 0.043(2) 0.033(2) 0.029(2) 0.012(1) 0.016(2) 0.0038(13)
C(6) 0.048(2) 0.042(2) 0.054(2) 0.005(2) 0.029(2) -0.000(2)
C(7) 0.047(2) 0.045(2) 0.077(3) 0.011(2) 0.034(2) 0.010(2)
C(8) 0.053(2) 0.051(2) 0.046(2) 0.018(2) 0.032(2) 0.006(2)
C(9) 0.049(2) 0.063(2) 0.043(2) 0.026(2) 0.022(2) 0.003(2)
C(10) 0.038(2) 0.050(2) 0.029(2) 0.012(2) 0.014(2) 0.003(2)
C(11) 0.042(2) 0.042(2) 0.133(5) -0.002(2) 0.042(3) -0.014(3)
C(12) 0.65(4) 0.056(5) 0.66(4) -0.091(11) 0.58(3) -0.074(11)
C(13) 0.124(8) 0.140(9) 0.39(2) 0.032(7) -0.047(11) -0.180(13)
C(14) 0.041(2) 0.057(2) 0.039(2) 0.003(2) 0.009(2) 0.001(2)
C(15) 0.054(3) 0.072(3) 0.063(3) -0.013(2) 0.019(2) -0.015(2)
C(16) 0.078(4) 0.150(6) 0.084(5) -0.059(4) 0.020(4) 0.024(4)
C(17) 0.040(2) 0.056(2) 0.031(2) 0.020(2) 0.020(2) 0.015(2)
C(18) 0.034(2) 0.055(2) 0.042(2) 0.016(2) 0.018(2) 0.019(2)
C(19) 0.038(2) 0.078(3) 0.047(3) 0.006(2) 0.010(2) 0.015(2)
C(20) 0.074(3) 0.081(4) 0.046(3) 0.020(3) 0.030(3) 0.029(2)
C(21) 0.069(3) 0.110(4) 0.035(2) 0.027(3) 0.023(2) 0.002(2)
C(22) 0.051(2) 0.077(3) 0.032(2) 0.025(2) 0.018(2) 0.008(2)
C(23) 0.067(3) 0.053(2) 0.047(2) 0.001(2) 0.024(2) 0.013(2)
C(24) 0.117(6) 0.099(5) 0.078(4) 0.046(4) 0.029(4) 0.003(3)
C(25) 0.084(4) 0.196(8) 0.056(4) -0.073(5) 0.027(3) -0.019(4)
C(26) 0.119(5) 0.078(4) 0.049(3) 0.029(3) 0.034(3) 0.001(2)
C(27) 0.144(9) 0.194(11) 0.37(2) -0.116(9) 0.079(12) -0.120(13)
C(28) 0.30(2) 0.097(6) 0.28(2) 0.012(8) 0.20(1) -0.053(8)
C(29) 0.049(3) 0.022(2) 0.032(2) 0.0000 0.019(2) 0.0000
C(30) 0.042(2) 0.026(2) 0.026(2) -0.0004(13) 0.004(2) -0.0009(12)
C(31) 0.036(3) 0.039(3) 0.038(3) 0.0000 0.018(2) 0.0000
C(32) 0.077(3) 0.035(2) 0.029(2) 0.007(2) 0.019(2) 0.005(1)
C(33) 0.069(3) 0.036(2) 0.060(3) -0.016(2) 0.012(2) -0.015(2)
C(34) 0.097(4) 0.048(3) 0.064(3) -0.012(3) 0.024(3) -0.025(2)
C(35) 0.093(4) 0.041(2) 0.050(3) -0.007(2) 0.022(3) -0.005(2)
C(36) 0.119(5) 0.046(2) 0.042(2) 0.025(3) 0.042(3) -0.000(2)
C(37) 0.111(4) 0.035(2) 0.033(2) 0.011(2) 0.029(3) 0.006(2)
C(38) 0.071(4) 0.070(3) 0.122(5) -0.018(3) 0.036(4) -0.037(3)
C(39) 0.147(6) 0.121(5) 0.098(5) -0.081(5) 0.075(5) -0.057(4)
C(40) 0.071(4) 0.144(7) 0.245(13) 0.050(5) 0.057(6) 0.017(7)
C(41) 0.107(4) 0.046(2) 0.076(3) -0.006(3) 0.065(3) -0.010(2)
C(42) 0.265(12) 0.129(6) 0.181(8) 0.095(7) 0.174(9) 0.108(6)
C(43) 0.169(7) 0.079(4) 0.077(4) 0.013(5) 0.064(5) 0.017(3)
C(44) 0.025(2) 0.035(2) 0.029(2) 0.0000 0.013(2) 0.0000
C(45) 0.034(2) 0.037(2) 0.042(2) 0.005(1) 0.025(2) 0.006(1)
C(46) 0.028(3) 0.025(2) 0.043(3) 0.0000 0.014(2) 0.0000
C(47) 0.044(2) 0.024(2) 0.047(2) -0.000(1) 0.023(2) 0.008(1)
C(48) 0.052(2) 0.041(2) 0.074(3) 0.000(2) 0.043(2) 0.008(2)
C(49) 0.077(3) 0.046(2) 0.085(4) -0.001(2) 0.054(3) 0.006(2)
C(50) 0.057(3) 0.036(2) 0.097(4) -0.014(2) 0.042(3) -0.001(2)
C(51) 0.057(3) 0.031(2) 0.092(3) -0.012(2) 0.042(3) -0.012(2)
C(52) 0.056(2) 0.024(2) 0.072(3) 0.005(2) 0.035(2) 0.002(2)
C(53) 0.085(3) 0.054(2) 0.078(3) -0.005(2) 0.058(3) 0.013(2)
C(54) 0.133(6) 0.184(8) 0.055(4) 0.063(7) 0.017(4) 0.028(5)
C(55) 0.120(6) 0.105(5) 0.112(6) 0.013(4) 0.073(5) 0.004(4)
C(56) 0.047(2) 0.043(2) 0.053(2) -0.008(2) 0.018(2) -0.007(2)
C(57) 0.093(4) 0.088(3) 0.058(3) -0.028(3) 0.038(3) -0.016(3)
C(58) 0.111(5) 0.083(4) 0.098(4) -0.025(3) 0.080(4) -0.039(3)
C(59) 0.121(9) 0.051(5) 0.21(2) 0.0000 0.090(10) 0.0000

loop_
_atom_type_symbol
_atom_type_description
_atom_type_scat_dispersion_real
_atom_type_scat_dispersion_imag
_atom_type_scat_source
C C 0.003 0.002
;

International Tables for Crystallography

(1992, Vol. C, Tables 4.2.6.8 and 6.1.1.4)

;
H H 0.000 0.000
;

International Tables for Crystallography

(1992, Vol. C, Table 6.1.1.4)

;
Ag Ag -0.897 1.101
;

International Tables for Crystallography

(1992, Vol. C, Tables 4.2.6.8 and 6.1.1.4)

;
Cl Cl 0.148 0.159
;

International Tables for Crystallography

(1992, Vol. C, Tables 4.2.6.8 and 6.1.1.4)

;
N N 0.006 0.003
;

International Tables for Crystallography

(1992, Vol. C, Tables 4.2.6.8 and 6.1.1.4)

;

loop_
_geom_angle_atom_site_label_1
_geom_angle_atom_site_label_2
_geom_angle_atom_site_label_3
_geom_angle
_geom_angle_publ_flag
_geom_angle_site_symmetry_1
_geom_angle_site_symmetry_2
_geom_angle_site_symmetry_3
N(4) Ag(1) N(1) 154.4(1) ? . . .
Ag(1) N(1) C(2) 131.8(3) ? . . .
Ag(1) N(1) C(5) 112.0(2) ? . . .
Ag(1) N(4) C(30) 128.6(2) ? . . .
Ag(1) N(4) C(32) 115.6(2) ? . . .
N(6) Ag(2) N(2) 157.6(1) ? . . .
Ag(2) N(2) C(3) 126.3(2) ? . . .
Ag(2) N(2) C(17) 114.6(3) ? . . .
Ag(2) N(6) C(45) 129.6(3) ? . . .
Ag(2) N(6) C(47) 111.4(2) ? . . .
Cl(1) C(59) Cl(2) 107.7(9) ? . . .
N(1) C(2) C(1) 125.2(3) ? . . .
C(5) N(1) C(2) 116.0(3) ? . . .
N(1) C(5) C(6) 119.7(3) ? . . .
N(1) C(5) C(10) 118.3(4) ? . . .
N(2) C(3) C(1) 126.7(3) ? . . .
C(17) N(2) C(3) 117.1(3) ? . . .
N(2) C(17) C(18) 119.6(3) ? . . .
N(2) C(17) C(22) 118.0(3) ? . . .
N(3) C(4) C(1) 177.7(4) ? . . .
N(4) C(30) C(29) 127.1(3) ? . . .
C(32) N(4) C(30) 115.4(3) ? . . .
N(4) C(32) C(33) 117.6(5) ? . . .
N(4) C(32) C(37) 116.9(4) ? . . .
N(5) C(31) C(29) 177.5(8) ? . . .
N(6) C(45) C(44) 125.7(4) ? . . .
C(47) N(6) C(45) 118.9(3) ? . . .
N(6) C(47) C(52) 118.4(4) ? . . .
N(6) C(47) C(48) 120.4(3) ? . . .
N(7) C(46) C(44) 176.8(7) ? . . .
C(4) C(1) C(2) 119.8(3) ? . . .
C(3) C(1) C(2) 119.1(3) ? . . .
C(4) C(1) C(3) 120.7(4) ? . . .
C(10) C(5) C(6) 121.9(4) ? . . .
C(5) C(6) C(11) 120.8(5) ? . . .
C(5) C(6) C(7) 117.3(3) ? . . .
C(5) C(10) C(14) 121.6(4) ? . . .
C(5) C(10) C(9) 117.7(4) ? . . .
C(11) C(6) C(7) 121.9(5) ? . . .
C(6) C(7) C(8) 124.1(5) ? . . .
C(6) C(11) C(13) 112.3(6) ? . . .
C(6) C(11) C(12) 108.4(9) ? . . .
C(7) C(8) C(9) 117.9(5) ? . . .
C(8) C(9) C(10) 121.0(4) ? . . .
C(9) C(10) C(14) 120.7(3) ? . . .
C(10) C(14) C(16) 109.1(4) ? . . .
C(10) C(14) C(15) 110.6(4) ? . . .
C(13) C(11) C(12) 107(1) ? . . .
C(16) C(14) C(15) 112.8(4) ? . . .
C(22) C(17) C(18) 122.1(4) ? . . .
C(17) C(18) C(23) 123.4(4) ? . . .
C(17) C(18) C(19) 118.4(4) ? . . .
C(17) C(22) C(26) 121.0(4) ? . . .
C(17) C(22) C(21) 115.7(4) ? . . .
C(23) C(18) C(19) 118.2(4) ? . . .
C(18) C(19) C(20) 120.0(4) ? . . .
C(18) C(23) C(25) 110.5(5) ? . . .
C(18) C(23) C(24) 112.8(4) ? . . .
C(19) C(20) C(21) 120.1(5) ? . . .
C(20) C(21) C(22) 123.6(5) ? . . .
C(21) C(22) C(26) 123.2(4) ? . . .
C(22) C(26) C(27) 115.1(7) ? . . .
C(22) C(26) C(28) 112.3(8) ? . . .
C(25) C(23) C(24) 115.5(5) ? . . .
C(28) C(26) C(27) 109(1) ? . . .
C(31) C(29) C(30) 120.3(2) ? . . .
C(30) C(29) C(30) 118.8(4) ? 55504 . .
C(31) C(29) C(30) 120.3(2) ? . . 55504
C(29) C(30) N(4) 127.1(3) ? . 55504 55504
C(37) C(32) C(33) 125.5(4) ? . . .
C(32) C(33) C(38) 125.5(4) ? . . .
C(32) C(33) C(34) 115.7(6) ? . . .
C(32) C(37) C(41) 124.1(4) ? . . .
C(32) C(37) C(36) 116.2(5) ? . . .
C(38) C(33) C(34) 118.8(5) ? . . .
C(33) C(34) C(35) 120.7(6) ? . . .
C(33) C(38) C(40) 111.8(8) ? . . .
C(33) C(38) C(39) 112.6(6) ? . . .
C(34) C(35) C(36) 122.5(5) ? . . .
C(35) C(36) C(37) 119.4(6) ? . . .
C(36) C(37) C(41) 119.6(6) ? . . .
C(37) C(41) C(42) 112.9(5) ? . . .
C(37) C(41) C(43) 117.2(4) ? . . .
C(40) C(38) C(39) 110.3(7) ? . . .
C(43) C(41) C(42) 106.9(8) ? . . .
C(46) C(44) C(45) 119.3(2) ? . . .
C(45) C(44) C(45) 121.3(4) ? 55504 . .
C(46) C(44) C(45) 119.3(2) ? . . 55504
C(44) C(45) N(6) 125.7(4) ? . 55504 55504
C(52) C(47) C(48) 121.0(3) ? . . .
C(47) C(48) C(53) 120.5(4) ? . . .
C(47) C(48) C(49) 118.0(4) ? . . .
C(47) C(52) C(56) 122.4(4) ? . . .
C(47) C(52) C(51) 117.2(5) ? . . .
C(53) C(48) C(49) 121.2(5) ? . . .
C(48) C(49) C(50) 120.7(6) ? . . .
C(48) C(53) C(54) 111.4(5) ? . . .
C(48) C(53) C(55) 113.0(5) ? . . .
C(49) C(50) C(51) 120.5(5) ? . . .
C(50) C(51) C(52) 122.3(5) ? . . .
C(51) C(52) C(56) 120.4(4) ? . . .
C(52) C(56) C(58) 107.7(4) ? . . .
C(52) C(56) C(57) 117.6(5) ? . . .
C(55) C(53) C(54) 105.1(6) ? . . .
C(58) C(56) C(57) 108.7(4) ? . . .
Cl(1) C(59) H(73) 103(3) ? . . .
Cl(1) C(59) H(73) 103(3) ? . . 55504
Cl(2) C(59) H(73) 115(2) ? . . .
Cl(2) C(59) H(73) 115(2) ? . . 55504
N(1) C(2) H(1) 116.9596 ? . . .
N(2) C(3) H(2) 116.3239 ? . . .
N(4) C(30) H(37) 116.7760 ? . . .
N(6) C(45) H(55) 117.2561 ? . . .
C(1) C(2) H(1) 117.7931 ? . . .
C(1) C(3) H(2) 117.0092 ? . . .
C(6) C(7) H(3) 118.5814 ? . . .
C(6) C(11) H(6) 110.1019 ? . . .
H(3) C(7) C(8) 117.1965 ? . . .
C(7) C(8) H(4) 122.2122 ? . . .
C(8) C(9) H(5) 119.9090 ? . . .
H(4) C(8) C(9) 119.8748 ? . . .
H(5) C(9) C(10) 119.1216 ? . . .
C(10) C(14) H(13) 107.7103 ? . . .
H(6) C(11) C(12) 105.7341 ? . . .
C(11) C(12) H(7) 99.7632 ? . . .
C(11) C(12) H(8) 111.1320 ? . . .
C(11) C(12) H(9) 116.9913 ? . . .
H(6) C(11) C(13) 112.4901 ? . . .
C(11) C(13) H(10) 107.4656 ? . . .
C(11) C(13) H(12) 109.1383 ? . . .
C(11) C(13) H(11) 111.7746 ? . . .
H(8) C(12) H(7) 109.4711 ? . . .
H(9) C(12) H(7) 109.4770 ? . . .
H(9) C(12) H(8) 109.4761 ? . . .
H(12) C(13) H(10) 109.4629 ? . . .
H(11) C(13) H(10) 109.4742 ? . . .
H(12) C(13) H(11) 109.4825 ? . . .
H(13) C(14) C(15) 106.7238 ? . . .
C(14) C(15) H(14) 110.6763 ? . . .
C(14) C(15) H(16) 109.6860 ? . . .
C(14) C(15) H(15) 108.0423 ? . . .
H(13) C(14) C(16) 109.8021 ? . . .
C(14) C(16) H(19) 111.5865 ? . . .
C(14) C(16) H(17) 110.5599 ? . . .
C(14) C(16) H(18) 106.2143 ? . . .
H(16) C(15) H(14) 109.4662 ? . . .
H(15) C(15) H(14) 109.4703 ? . . .
H(16) C(15) H(15) 109.4753 ? . . .
H(19) C(16) H(17) 109.4809 ? . . .
H(18) C(16) H(17) 109.4662 ? . . .
H(19) C(16) H(18) 109.4666 ? . . .
C(18) C(19) H(20) 118.9499 ? . . .
C(18) C(23) H(23) 105.4311 ? . . .
H(20) C(19) C(20) 121.0465 ? . . .
C(19) C(20) H(21) 119.2201 ? . . .
C(20) C(21) H(22) 119.5850 ? . . .
H(21) C(20) C(21) 120.6650 ? . . .
H(22) C(21) C(22) 116.8129 ? . . .
C(22) C(26) H(30) 108.5382 ? . . .
H(23) C(23) C(24) 105.2442 ? . . .
C(23) C(24) H(24) 110.9153 ? . . .
C(23) C(24) H(25) 108.9341 ? . . .
C(23) C(24) H(26) 108.5590 ? . . .
H(23) C(23) C(25) 106.4935 ? . . .
C(23) C(25) H(29) 107.4864 ? . . .
C(23) C(25) H(27) 110.1669 ? . . .
C(23) C(25) H(28) 110.7331 ? . . .
H(25) C(24) H(24) 109.4667 ? . . .
H(26) C(24) H(24) 109.4789 ? . . .
H(26) C(24) H(25) 109.4636 ? . . .
H(29) C(25) H(27) 109.4788 ? . . .
H(28) C(25) H(27) 109.4784 ? . . .
H(29) C(25) H(28) 109.4645 ? . . .
H(30) C(26) C(27) 99.1353 ? . . .
C(26) C(27) H(33) 108.4383 ? . . .
C(26) C(27) H(31) 100.9266 ? . . .
C(26) C(27) H(32) 118.5787 ? . . .
H(30) C(26) C(28) 111.5046 ? . . .
C(26) C(28) H(34) 107.5954 ? . . .
C(26) C(28) H(36) 111.3743 ? . . .
C(26) C(28) H(35) 109.4282 ? . . .
H(33) C(27) H(31) 109.4791 ? . . .
H(32) C(27) H(31) 109.4684 ? . . .
H(33) C(27) H(32) 109.4649 ? . . .
H(36) C(28) H(34) 109.4699 ? . . .
H(35) C(28) H(34) 109.4695 ? . . .
H(36) C(28) H(35) 109.4681 ? . . .
C(29) C(30) H(37) 116.1410 ? . . .
C(29) C(30) H(37) 116.1410 ? . 55504 55504
C(33) C(34) H(38) 120.2408 ? . . .
C(33) C(38) H(41) 108.0402 ? . . .
H(38) C(34) C(35) 118.9913 ? . . .
C(34) C(35) H(39) 119.9160 ? . . .
C(35) C(36) H(40) 119.7322 ? . . .
H(39) C(35) C(36) 117.6008 ? . . .
H(40) C(36) C(37) 120.9053 ? . . .
C(37) C(41) H(48) 106.0186 ? . . .
H(41) C(38) C(39) 108.2455 ? . . .
C(38) C(39) H(44) 110.7494 ? . . .
C(38) C(39) H(42) 108.4810 ? . . .
C(38) C(39) H(43) 109.1793 ? . . .
H(41) C(38) C(40) 105.5153 ? . . .
C(38) C(40) H(45) 112.1565 ? . . .
C(38) C(40) H(47) 106.7866 ? . . .
C(38) C(40) H(46) 109.4207 ? . . .
H(44) C(39) H(42) 109.4668 ? . . .
H(43) C(39) H(42) 109.4694 ? . . .
H(44) C(39) H(43) 109.4731 ? . . .
H(47) C(40) H(45) 109.4756 ? . . .
H(46) C(40) H(45) 109.4753 ? . . .
H(47) C(40) H(46) 109.4679 ? . . .
H(48) C(41) C(42) 106.4355 ? . . .
C(41) C(42) H(51) 107.0887 ? . . .
C(41) C(42) H(49) 107.7165 ? . . .
C(41) C(42) H(50) 113.5339 ? . . .
H(48) C(41) C(43) 106.7965 ? . . .
C(41) C(43) H(52) 112.9323 ? . . .
C(41) C(43) H(54) 107.5597 ? . . .
C(41) C(43) H(53) 107.8665 ? . . .
H(51) C(42) H(49) 109.4766 ? . . .
H(50) C(42) H(49) 109.4693 ? . . .
H(51) C(42) H(50) 109.4690 ? . . .
H(54) C(43) H(52) 109.4608 ? . . .
H(53) C(43) H(52) 109.4722 ? . . .
H(54) C(43) H(53) 109.4830 ? . . .
C(44) C(45) H(55) 116.9835 ? . . .
C(44) C(45) H(55) 116.9835 ? . 55504 55504
C(48) C(49) H(56) 118.9526 ? . . .
C(48) C(53) H(59) 108.5750 ? . . .
H(56) C(49) C(50) 120.3311 ? . . .
C(49) C(50) H(57) 119.1673 ? . . .
C(50) C(51) H(58) 119.0579 ? . . .
H(57) C(50) C(51) 120.3547 ? . . .
H(58) C(51) C(52) 118.6601 ? . . .
C(52) C(56) H(66) 107.3672 ? . . .
C(53) C(54) H(62) 110.1031 ? . . .
H(59) C(53) C(54) 109.5353 ? . . .
C(53) C(54) H(61) 108.8411 ? . . .
C(53) C(54) H(60) 109.4697 ? . . .
H(59) C(53) C(55) 109.0537 ? . . .
C(53) C(55) H(63) 110.2939 ? . . .
C(53) C(55) H(64) 108.1992 ? . . .
C(53) C(55) H(65) 109.8987 ? . . .
H(62) C(54) H(60) 109.4597 ? . . .
H(61) C(54) H(60) 109.4763 ? . . .
H(62) C(54) H(61) 109.4750 ? . . .
H(64) C(55) H(63) 109.4736 ? . . .
H(65) C(55) H(63) 109.4796 ? . . .
H(65) C(55) H(64) 109.4744 ? . . .
H(66) C(56) C(57) 106.9716 ? . . .
C(56) C(57) H(68) 112.4785 ? . . .
C(56) C(57) H(69) 105.7570 ? . . .
C(56) C(57) H(67) 110.1043 ? . . .
H(66) C(56) C(58) 108.1494 ? . . .
C(56) C(58) H(70) 109.9448 ? . . .
C(56) C(58) H(71) 108.7328 ? . . .
C(56) C(58) H(72) 109.7331 ? . . .
H(68) C(57) H(67) 109.4738 ? . . .
H(69) C(57) H(67) 109.4768 ? . . .
H(69) C(57) H(68) 109.4631 ? . . .
H(71) C(58) H(70) 109.4772 ? . . .
H(72) C(58) H(70) 109.4609 ? . . .
H(72) C(58) H(71) 109.4760 ? . . .
H(73) C(59) H(73) 108(3) ? 55504 . .

loop_
_geom_bond_atom_site_label_1
_geom_bond_atom_site_label_2
_geom_bond_distance
_geom_bond_publ_flag
_geom_bond_site_symmetry_1
_geom_bond_site_symmetry_2
Ag(1) N(1) 2.110(2) ? . .
Ag(1) N(4) 2.123(3) ? . .
Ag(2) N(2) 2.127(3) ? . .
Ag(2) N(6) 2.128(3) ? . .
Cl(1) C(59) 1.83(2) ? . .
Cl(2) C(59) 1.54(2) ? . .
N(1) C(2) 1.319(5) ? . .
N(1) C(5) 1.451(6) ? . .
N(2) C(3) 1.313(6) ? . .
N(2) C(17) 1.424(5) ? . .
N(3) C(4) 1.134(5) ? . .
N(4) C(30) 1.277(4) ? . .
N(4) C(32) 1.461(5) ? . .
N(5) C(31) 1.119(6) ? . .
N(6) C(45) 1.289(4) ? . .
N(6) C(47) 1.439(4) ? . .
N(7) C(46) 1.172(7) ? . .
C(1) C(2) 1.414(6) ? . .
C(1) C(3) 1.421(5) ? . .
C(1) C(4) 1.431(5) ? . .
C(5) C(6) 1.405(6) ? . .
C(5) C(10) 1.406(5) ? . .
C(6) C(7) 1.352(8) ? . .
C(6) C(11) 1.509(6) ? . .
C(7) C(8) 1.365(6) ? . .
C(8) C(9) 1.420(7) ? . .
C(9) C(10) 1.382(7) ? . .
C(10) C(14) 1.561(6) ? . .
C(11) C(12) 1.56(3) ? . .
C(11) C(13) 1.40(1) ? . .
C(14) C(15) 1.493(6) ? . .
C(14) C(16) 1.517(9) ? . .
C(17) C(18) 1.418(5) ? . .
C(17) C(22) 1.408(5) ? . .
C(18) C(19) 1.420(7) ? . .
C(18) C(23) 1.495(6) ? . .
C(19) C(18) 1.420(7) ? . .
C(19) C(20) 1.386(7) ? . .
C(20) C(19) 1.386(7) ? . .
C(20) C(21) 1.359(8) ? . .
C(21) C(22) 1.422(8) ? . .
C(22) C(26) 1.464(8) ? . .
C(23) C(24) 1.55(1) ? . .
C(23) C(25) 1.505(9) ? . .
C(26) C(27) 1.44(2) ? . .
C(26) C(28) 1.45(2) ? . .
C(29) C(30) 1.415(4) ? . .
C(29) C(30) 1.415(4) ? . 55504
C(29) C(31) 1.456(6) ? . .
C(32) C(33) 1.423(7) ? . .
C(32) C(37) 1.348(9) ? . .
C(33) C(34) 1.402(7) ? . .
C(33) C(38) 1.50(1) ? . .
C(34) C(35) 1.35(1) ? . .
C(35) C(36) 1.390(9) ? . .
C(36) C(37) 1.433(6) ? . .
C(37) C(41) 1.496(9) ? . .
C(38) C(39) 1.49(1) ? . .
C(38) C(40) 1.47(1) ? . .
C(41) C(42) 1.50(1) ? . .
C(41) C(43) 1.55(1) ? . .
C(44) C(45) 1.417(4) ? . .
C(44) C(45) 1.417(4) ? . 55504
C(44) C(46) 1.414(7) ? . .
C(44) C(46) 1.414(7) ? . 55504
C(45) C(44) 1.417(4) ? . .
C(45) C(44) 1.417(4) ? . 55504
C(46) C(44) 1.414(7) ? . .
C(46) C(44) 1.414(7) ? . 55504
C(47) C(48) 1.426(7) ? . .
C(47) C(52) 1.397(6) ? . .
C(48) C(49) 1.392(6) ? . .
C(48) C(53) 1.526(7) ? . .
C(49) C(50) 1.373(7) ? . .
C(50) C(51) 1.36(1) ? . .
C(51) C(52) 1.399(6) ? . .
C(52) C(56) 1.473(8) ? . .
C(53) C(54) 1.500(9) ? . .
C(53) C(55) 1.53(1) ? . .
C(56) C(57) 1.540(6) ? . .
C(56) C(58) 1.569(9) ? . .
C(2) H(1) 0.9500 ? . .
C(3) H(2) 0.9500 ? . .
C(7) H(3) 0.9501 ? . .
C(8) H(4) 0.9499 ? . .
C(9) H(5) 0.9500 ? . .
C(11) H(6) 0.9500 ? . .
C(12) H(7) 0.9500 ? . .
C(12) H(8) 0.9501 ? . .
C(12) H(9) 0.9500 ? . .
C(13) H(10) 0.9500 ? . .
C(13) H(11) 0.9500 ? . .
C(13) H(12) 0.9500 ? . .
C(14) H(13) 0.9501 ? . .
C(15) H(14) 0.9499 ? . .
C(15) H(15) 0.9500 ? . .
C(15) H(16) 0.9499 ? . .
C(16) H(17) 0.9499 ? . .
C(16) H(18) 0.9500 ? . .
C(16) H(19) 0.9500 ? . .
C(19) H(20) 0.9500 ? . .
C(20) H(21) 0.9500 ? . .
C(21) H(22) 0.9501 ? . .
C(23) H(23) 0.9500 ? . .
C(24) H(24) 0.9500 ? . .
C(24) H(25) 0.9501 ? . .
C(24) H(26) 0.9501 ? . .
C(25) H(27) 0.9499 ? . .
C(25) H(28) 0.9500 ? . .
C(25) H(29) 0.9500 ? . .
C(26) H(30) 0.9500 ? . .
C(27) H(31) 0.9500 ? . .
C(27) H(32) 0.9499 ? . .
C(27) H(33) 0.9500 ? . .
C(28) H(34) 0.9500 ? . .
C(28) H(35) 0.9500 ? . .
C(28) H(36) 0.9500 ? . .
C(30) H(37) 0.9500 ? . .
C(34) H(38) 0.9501 ? . .
C(35) H(39) 0.9500 ? . .
C(36) H(40) 0.9500 ? . .
C(38) H(41) 0.9501 ? . .
C(39) H(42) 0.9500 ? . .
C(39) H(43) 0.9500 ? . .
C(39) H(44) 0.9500 ? . .
C(40) H(45) 0.9501 ? . .
C(40) H(46) 0.9501 ? . .
C(40) H(47) 0.9500 ? . .
C(41) H(48) 0.9499 ? . .
C(42) H(49) 0.9501 ? . .
C(42) H(50) 0.9501 ? . .
C(42) H(51) 0.9500 ? . .
C(43) H(52) 0.9500 ? . .
C(43) H(53) 0.9500 ? . .
C(43) H(54) 0.9500 ? . .
C(45) H(55) 0.9501 ? . .
C(49) H(56) 0.9500 ? . .
C(50) H(57) 0.9501 ? . .
C(51) H(58) 0.9500 ? . .
C(53) H(59) 0.9500 ? . .
C(54) H(60) 0.9500 ? . .
C(54) H(61) 0.9499 ? . .
C(54) H(62) 0.9499 ? . .
C(55) H(63) 0.9501 ? . .
C(55) H(64) 0.9500 ? . .
C(55) H(65) 0.9500 ? . .
C(56) H(66) 0.9500 ? . .
C(57) H(67) 0.9499 ? . .
C(57) H(68) 0.9500 ? . .
C(57) H(69) 0.9501 ? . .
C(58) H(70) 0.9500 ? . .
C(58) H(71) 0.9500 ? . .
C(58) H(72) 0.9500 ? . .
C(59) H(73) 1.01(5) ? . .
C(59) H(73) 1.01(5) ? . 55504
H(20) C(19) 0.9500 ? . .
H(67) C(57) 0.9499 ? . .

loop_
_geom_contact_atom_site_label_1
_geom_contact_atom_site_label_2
_geom_contact_distance
_geom_contact_publ_flag
_geom_contact_site_symmetry_1
_geom_contact_site_symmetry_2
Ag(1) N(3) 3.081(5) ? . .
Ag(1) N(5) 3.085(1) ? . .
Ag(1) C(1) 3.568(4) ? . .
Ag(1) C(2) 3.147(3) ? . .
Ag(1) C(4) 3.070(5) ? . .
Ag(1) C(5) 2.974(3) ? . .
Ag(1) C(29) 3.494(2) ? . .
Ag(1) C(30) 3.086(3) ? . .
Ag(1) C(31) 3.0100(6) ? . .
Ag(1) C(32) 3.053(4) ? . .
Ag(2) N(3) 3.065(5) ? . .
Ag(2) N(7) 3.030(1) ? . .
Ag(2) C(1) 3.473(5) ? . .
Ag(2) C(3) 3.091(4) ? . .
Ag(2) C(4) 2.974(5) ? . .
Ag(2) C(17) 3.012(3) ? . .
Ag(2) C(44) 3.507(3) ? . .
Ag(2) C(44) 3.507(3) ? . 55504
Ag(2) C(45) 3.112(4) ? . .
Ag(2) C(46) 2.988(1) ? . .
Ag(2) C(47) 2.971(4) ? . .
Ag(2) C(52) 3.587(4) ? . .
Cl(1) Cl(2) 2.72(1) ? . .
Cl(1) C(44) 3.385(6) ? . .
Cl(1) C(44) 3.385(6) ? . 55504
Cl(1) C(45) 3.579(6) ? . .
Cl(1) C(45) 3.579(6) ? . 55504
Cl(2) C(29) 3.53(1) ? . .
N(1) C(1) 2.427(6) ? . .
N(1) C(4) 2.892(6) ? . .
N(1) C(6) 2.470(6) ? . .
N(1) C(10) 2.453(5) ? . .
N(1) C(11) 2.897(6) ? . .
N(1) C(14) 2.914(5) ? . .
N(2) C(1) 2.443(6) ? . .
N(2) C(4) 2.941(5) ? . .
N(2) C(18) 2.457(5) ? . .
N(2) C(22) 2.428(5) ? . .
N(2) C(23) 2.945(5) ? . .
N(2) C(26) 2.833(6) ? . .
N(3) C(1) 2.565(5) ? . .
N(3) C(2) 3.478(6) ? . .
N(3) C(3) 3.521(5) ? . .
N(3) C(58) 3.495(8) ? . .
N(3) C(59) 3.390(9) ? . .
N(4) C(29) 2.411(3) ? . .
N(4) C(31) 2.930(4) ? . .
N(4) C(33) 2.467(5) ? . .
N(4) C(37) 2.395(7) ? . .
N(4) C(38) 2.976(7) ? . .
N(4) C(41) 2.851(9) ? . .
N(5) Ag(1) 3.085(1) ? . 55504
N(5) C(29) 2.574(6) ? . .
N(5) C(30) 3.508(5) ? . .
N(5) C(30) 3.508(5) ? . 55504
N(6) C(44) 2.409(3) ? . .
N(6) C(44) 2.409(3) ? . 55504
N(6) C(46) 2.871(4) ? . .
N(6) C(48) 2.486(6) ? . .
N(6) C(52) 2.437(4) ? . .
N(6) C(53) 2.930(8) ? . .
N(6) C(56) 2.871(5) ? . .
N(7) Ag(2) 3.030(1) ? . 55504
N(7) C(44) 2.585(7) ? . .
N(7) C(44) 2.585(7) ? . 55504
N(7) C(45) 3.505(6) ? . .
N(7) C(45) 3.505(6) ? . 55504
C(2) C(3) 2.444(7) ? . .
C(2) C(4) 2.462(6) ? . .
C(2) C(5) 2.350(7) ? . .
C(2) C(6) 3.233(8) ? . .
C(2) C(10) 3.194(6) ? . .
C(2) C(11) 3.467(8) ? . .
C(2) C(14) 3.456(5) ? . .
C(3) C(4) 2.479(5) ? . .
C(3) C(17) 2.335(7) ? . .
C(3) C(18) 3.039(6) ? . .
C(3) C(22) 3.384(6) ? . .
C(3) C(23) 3.126(6) ? . .
C(5) C(7) 2.355(7) ? . .
C(5) C(8) 2.765(7) ? . .
C(5) C(9) 2.385(6) ? . .
C(5) C(11) 2.534(5) ? . .
C(5) C(13) 3.46(1) ? . .
C(5) C(14) 2.591(5) ? . .
C(5) C(16) 3.487(9) ? . .
C(6) C(8) 2.400(6) ? . .
C(6) C(9) 2.791(6) ? . .
C(6) C(10) 2.457(5) ? . .
C(6) C(12) 2.49(2) ? . .
C(6) C(13) 2.42(1) ? . .
C(7) C(9) 2.386(6) ? . .
C(7) C(10) 2.770(7) ? . .
C(7) C(11) 2.503(8) ? . .
C(7) C(12) 2.99(1) ? . .
C(7) C(13) 3.04(2) ? . .
C(7) C(51) 3.542(6) ? . 65501
C(8) C(10) 2.438(7) ? . .
C(9) C(14) 2.559(8) ? . .
C(9) C(15) 2.980(7) ? . .
C(9) C(16) 3.22(1) ? . .
C(10) C(15) 2.511(6) ? . .
C(10) C(16) 2.51(1) ? . .
C(12) C(13) 2.39(3) ? . .
C(15) C(16) 2.507(9) ? . .
C(16) C(21) 3.600(8) ? . 65603
C(17) C(19) 2.438(7) ? . .
C(17) C(20) 2.789(7) ? . .
C(17) C(21) 2.396(6) ? . .
C(17) C(23) 2.565(5) ? . .
C(17) C(25) 3.568(8) ? . .
C(17) C(26) 2.500(6) ? . .
C(17) C(27) 3.42(1) ? . .
C(17) C(28) 3.59(1) ? . .
C(18) C(20) 2.430(7) ? . .
C(18) C(21) 2.779(6) ? . .
C(18) C(22) 2.472(6) ? . .
C(18) C(24) 2.538(9) ? . .
C(18) C(25) 2.465(7) ? . .
C(19) C(17) 2.438(7) ? . .
C(19) C(21) 2.378(7) ? . .
C(19) C(22) 2.841(7) ? . .
C(19) C(23) 2.502(7) ? . .
C(19) C(24) 3.15(1) ? . .
C(19) C(25) 3.032(6) ? . .
C(20) C(22) 2.451(7) ? . .
C(21) C(16) 3.600(8) ? . 65603
C(21) C(19) 2.378(7) ? . .
C(21) C(26) 2.538(9) ? . .
C(21) C(27) 3.27(2) ? . .
C(21) C(28) 2.97(1) ? . .
C(22) C(19) 2.841(7) ? . .
C(22) C(27) 2.45(1) ? . .
C(22) C(28) 2.42(1) ? . .
C(23) C(19) 2.502(7) ? . .
C(24) C(19) 3.15(1) ? . .
C(24) C(25) 2.58(1) ? . .
C(25) C(19) 3.032(6) ? . .
C(27) C(28) 2.36(3) ? . .
C(29) Ag(1) 3.494(2) ? . 55504
C(29) N(4) 2.411(3) ? . 55504
C(30) C(30) 2.435(4) ? . 55504
C(30) C(31) 2.489(5) ? . .
C(30) C(32) 2.317(5) ? . .
C(30) C(33) 3.207(5) ? . .
C(30) C(37) 3.054(6) ? . .
C(30) C(38) 3.581(8) ? . .
C(30) C(41) 3.288(8) ? . .
C(31) Ag(1) 3.0100(6) ? . 55504
C(31) N(4) 2.930(4) ? . 55504
C(31) C(30) 2.489(5) ? . 55504
C(32) C(34) 2.392(6) ? . .
C(32) C(35) 2.710(6) ? . .
C(32) C(36) 2.362(8) ? . .
C(32) C(38) 2.60(1) ? . .
C(32) C(40) 3.52(1) ? . .
C(32) C(41) 2.514(9) ? . .
C(32) C(42) 3.47(2) ? . .
C(33) C(35) 2.391(9) ? . .
C(33) C(36) 2.81(1) ? . .
C(33) C(37) 2.464(9) ? . .
C(33) C(39) 2.49(1) ? . .
C(33) C(40) 2.46(1) ? . .
C(34) C(36) 2.40(1) ? . .
C(34) C(37) 2.820(9) ? . .
C(34) C(38) 2.50(1) ? . .
C(34) C(39) 2.98(1) ? . .
C(34) C(40) 3.13(1) ? . .
C(35) C(37) 2.437(6) ? . .
C(35) C(51) 3.570(6) ? . 55503
C(36) C(41) 2.533(7) ? . .
C(36) C(42) 3.23(1) ? . .
C(36) C(43) 3.105(9) ? . .
C(37) C(42) 2.50(1) ? . .
C(37) C(43) 2.60(1) ? . .
C(39) C(40) 2.43(1) ? . .
C(42) C(43) 2.45(1) ? . .
C(44) Ag(2) 3.507(3) ? . .
C(44) Ag(2) 3.507(3) ? . 55504
C(44) Cl(1) 3.385(6) ? . .
C(44) Cl(1) 3.385(6) ? . 55504
C(44) N(6) 2.409(3) ? . .
C(44) N(6) 2.409(3) ? . 55504
C(44) N(7) 2.585(7) ? . .
C(44) N(7) 2.585(7) ? . 55504
C(45) C(45) 2.471(4) ? . 55504
C(45) C(46) 2.444(6) ? . .
C(45) C(47) 2.350(4) ? . .
C(45) C(48) 3.182(6) ? . .
C(45) C(52) 3.296(5) ? . .
C(45) C(53) 3.364(7) ? . .
C(45) C(56) 3.585(6) ? . .
C(46) Ag(2) 2.988(1) ? . 55504
C(46) N(6) 2.871(4) ? . 55504
C(46) C(45) 2.444(6) ? . 55504
C(47) C(49) 2.416(7) ? . .
C(47) C(50) 2.765(6) ? . .
C(47) C(51) 2.387(5) ? . .
C(47) C(53) 2.563(7) ? . .
C(47) C(54) 3.455(7) ? . .
C(47) C(56) 2.515(7) ? . .
C(47) C(58) 3.51(1) ? . .
C(48) C(50) 2.403(6) ? . .
C(48) C(51) 2.774(7) ? . .
C(48) C(52) 2.457(8) ? . .
C(48) C(54) 2.501(7) ? . .
C(48) C(55) 2.55(1) ? . .
C(49) C(51) 2.369(9) ? . .
C(49) C(52) 2.800(9) ? . .
C(49) C(53) 2.543(6) ? . .
C(49) C(54) 3.194(8) ? . .
C(49) C(55) 3.02(1) ? . .
C(50) C(52) 2.413(8) ? . .
C(51) C(7) 3.542(6) ? . 45501
C(51) C(35) 3.570(6) ? . 55503
C(51) C(56) 2.492(8) ? . .
C(51) C(57) 3.126(8) ? . .
C(51) C(58) 3.07(1) ? . .
C(52) C(57) 2.577(7) ? . .
C(52) C(58) 2.46(1) ? . .
C(54) C(55) 2.41(1) ? . .
C(57) C(58) 2.526(9) ? . .
C(59) N(3) 3.390(9) ? . 55504
Ag(1) H(6) 3.2918 ? . .
Ag(1) H(13) 3.0114 ? . .
Ag(1) H(41) 3.3273 ? . .
Ag(1) H(48) 3.0938 ? . .
Ag(2) H(23) 3.5589 ? . .
Ag(2) H(30) 2.9662 ? . .
Ag(2) H(34) 3.5688 ? . .
Ag(2) H(62) 3.4431 ? . .
Ag(2) H(66) 3.1060 ? . .
Ag(2) H(70) 3.1562 ? . .
Cl(1) H(66) 3.1174 ? . .
Cl(1) H(66) 3.1174 ? . 55504
Cl(1) H(68) 3.1034 ? . .
Cl(1) H(68) 3.1034 ? . 55504
Cl(1) H(73) 2.29(6) ? . .
Cl(1) H(73) 2.29(6) ? . 55504
Cl(2) H(45) 3.0305 ? . .
Cl(2) H(45) 3.0305 ? . 55504
Cl(2) H(73) 2.18(4) ? . .
Cl(2) H(73) 2.18(4) ? . 55504
N(1) H(1) 1.9440 ? . .
N(1) H(6) 2.4460 ? . .
N(1) H(13) 2.4578 ? . .
N(1) H(19) 3.5243 ? . .
N(2) H(2) 1.9317 ? . .
N(2) H(23) 2.4305 ? . .
N(2) H(30) 2.3351 ? . .
N(2) H(33) 3.5551 ? . .
N(3) H(66) 3.1634 ? . .
N(3) H(70) 2.8054 ? . .
N(3) H(71) 3.5903 ? . .
N(3) H(73) 2.42(4) ? . 55504
N(4) H(37) 1.9047 ? . .
N(4) H(41) 2.5252 ? . .
N(4) H(48) 2.3619 ? . .
N(4) H(51) 3.5068 ? . .
N(5) H(73) 3.48(6) ? . .
N(5) H(73) 3.48(6) ? . 55504
N(6) H(55) 1.9194 ? . .
N(6) H(59) 2.4856 ? . .
N(6) H(62) 3.5281 ? . .
N(6) H(66) 2.3663 ? . .
N(7) H(30) 3.3920 ? . .
N(7) H(30) 3.3920 ? . 55504
N(7) H(34) 3.5208 ? . .
N(7) H(34) 3.5208 ? . 55504
C(1) H(1) 2.0382 ? . .
C(1) H(2) 2.0363 ? . .
C(1) H(23) 3.2196 ? . .
C(1) H(70) 3.5053 ? . .
C(2) H(2) 2.5711 ? . .
C(2) H(6) 3.0004 ? . .
C(2) H(10) 3.4383 ? . .
C(2) H(13) 3.0164 ? . .
C(2) H(19) 3.3122 ? . .
C(3) H(1) 2.5805 ? . .
C(3) H(23) 2.4560 ? . .
C(3) H(24) 3.2865 ? . .
C(3) H(26) 3.3454 ? . 65603
C(3) H(30) 3.1866 ? . .
C(4) H(1) 3.3062 ? . .
C(4) H(2) 3.3143 ? . .
C(4) H(70) 2.8716 ? . .
C(4) H(73) 3.54(4) ? . 55504
C(5) H(1) 2.4294 ? . .
C(5) H(3) 3.2165 ? . .
C(5) H(5) 3.2464 ? . .
C(5) H(6) 2.5837 ? . .
C(5) H(10) 3.5292 ? . .
C(5) H(12) 3.5434 ? . .
C(5) H(13) 2.6167 ? . .
C(5) H(19) 3.2634 ? . .
C(5) H(21) 3.1584 ? . 65603
C(5) H(52) 3.3207 ? . .
C(6) H(1) 3.1730 ? . .
C(6) H(3) 1.9903 ? . .
C(6) H(4) 3.2577 ? . .
C(6) H(6) 2.0411 ? . .
C(6) H(7) 2.8465 ? . .
C(6) H(8) 3.2615 ? . .
C(6) H(9) 2.5675 ? . .
C(6) H(10) 2.8095 ? . .
C(6) H(11) 3.2042 ? . .
C(6) H(12) 2.4030 ? . .
C(6) H(21) 3.2866 ? . 65603
C(6) H(52) 3.1485 ? . .
C(7) H(4) 2.0365 ? . .
C(7) H(5) 3.2452 ? . .
C(7) H(6) 3.2617 ? . .
C(7) H(7) 3.0297 ? . .
C(7) H(9) 2.8548 ? . .
C(7) H(12) 2.6151 ? . .
C(7) H(21) 3.1392 ? . 65603
C(7) H(52) 3.0207 ? . .
C(7) H(57) 3.4849 ? . 65501
C(7) H(58) 3.3047 ? . 65501
C(8) H(3) 1.9876 ? . .
C(8) H(5) 2.0649 ? . .
C(8) H(5) 3.1717 ? . 65503
C(8) H(16) 3.1902 ? . 65503
C(8) H(21) 2.9727 ? . 65603
C(8) H(52) 3.0490 ? . .
C(8) H(54) 3.1928 ? . 65503
C(8) H(58) 3.5211 ? . 65501
C(9) H(3) 3.2358 ? . .
C(9) H(4) 2.0646 ? . .
C(9) H(4) 3.3081 ? . 65503
C(9) H(5) 3.5262 ? . 65503
C(9) H(13) 3.2888 ? . .
C(9) H(14) 3.5180 ? . .
C(9) H(16) 2.5022 ? . .
C(9) H(17) 3.2557 ? . .
C(9) H(19) 3.2269 ? . .
C(9) H(21) 2.9260 ? . 65603
C(9) H(52) 3.1631 ? . .
C(9) H(54) 3.1252 ? . 65503
C(10) H(1) 3.1391 ? . .
C(10) H(4) 3.2877 ? . .
C(10) H(5) 2.0221 ? . .
C(10) H(13) 2.0595 ? . .
C(10) H(14) 2.9315 ? . .
C(10) H(15) 3.2691 ? . .
C(10) H(16) 2.5016 ? . .
C(10) H(17) 2.9269 ? . .
C(10) H(18) 3.2574 ? . .
C(10) H(19) 2.5264 ? . .
C(10) H(21) 3.0305 ? . 65603
C(10) H(52) 3.3211 ? . .
C(11) H(1) 3.5394 ? . .
C(11) H(3) 2.6435 ? . .
C(11) H(7) 1.9605 ? . .
C(11) H(8) 2.1001 ? . .
C(11) H(9) 2.1649 ? . .
C(11) H(10) 1.9148 ? . .
C(11) H(11) 1.9635 ? . .
C(11) H(12) 1.9341 ? . .
C(12) H(3) 2.7698 ? . .
C(12) H(6) 2.0359 ? . .
C(12) H(8) 3.1889 ? . 55504
C(12) H(10) 3.1681 ? . .
C(12) H(11) 2.3816 ? . .
C(12) H(12) 2.7974 ? . .
C(12) H(69) 3.4882 ? . 65501
C(13) H(3) 2.9446 ? . .
C(13) H(6) 1.9713 ? . .
C(13) H(7) 2.2310 ? . .
C(13) H(8) 2.8326 ? . .
C(13) H(9) 3.1808 ? . .
C(14) H(1) 3.5564 ? . .
C(14) H(5) 2.6902 ? . .
C(14) H(14) 2.0331 ? . .
C(14) H(15) 2.0027 ? . .
C(14) H(16) 2.0217 ? . .
C(14) H(17) 2.0531 ? . .
C(14) H(18) 2.0020 ? . .
C(14) H(19) 2.0649 ? . .
C(15) H(4) 3.2698 ? . 65503
C(15) H(5) 2.7525 ? . .
C(15) H(13) 1.9871 ? . .
C(15) H(17) 2.5549 ? . .
C(15) H(18) 2.8505 ? . .
C(15) H(19) 3.2947 ? . .
C(15) H(44) 3.4551 ? . .
C(15) H(67) 3.2175 ? . 55503
C(16) H(1) 3.5715 ? . .
C(16) H(5) 3.1604 ? . .
C(16) H(13) 2.0445 ? . .
C(16) H(14) 3.2670 ? . .
C(16) H(15) 2.4839 ? . .
C(16) H(16) 2.9340 ? . .
C(16) H(22) 3.2360 ? . 65603
C(16) H(42) 3.2889 ? . 55503
C(17) H(2) 2.4267 ? . .
C(17) H(20) 3.2921 ? . .
C(17) H(22) 3.2462 ? . .
C(17) H(23) 2.5420 ? . .
C(17) H(29) 3.3483 ? . .
C(17) H(30) 2.5132 ? . .
C(17) H(33) 3.2085 ? . .
C(17) H(62) 3.2763 ? . .
C(18) H(2) 2.9323 ? . .
C(18) H(20) 2.0556 ? . .
C(18) H(21) 3.2834 ? . .
C(18) H(23) 1.9730 ? . .
C(18) H(24) 2.9509 ? . .
C(18) H(25) 3.2908 ? . .
C(18) H(26) 2.5556 ? . .
C(18) H(27) 2.8841 ? . .
C(18) H(28) 3.2353 ? . .
C(18) H(29) 2.4331 ? . .
C(18) H(62) 3.3153 ? . .
C(19) H(1) 3.1517 ? . 65603
C(19) H(21) 2.0270 ? . .
C(19) H(22) 3.2349 ? . .
C(19) H(23) 3.2477 ? . .
C(19) H(26) 2.7576 ? . .
C(19) H(27) 3.0432 ? . .
C(19) H(29) 2.9201 ? . .
C(19) H(57) 3.5799 ? . 55603
C(19) H(62) 3.4469 ? . .
C(20) H(1) 3.2233 ? . 65603
C(20) H(19) 2.9354 ? . 65603
C(20) H(20) 2.0448 ? . .
C(20) H(22) 2.0062 ? . .
C(20) H(57) 3.3944 ? . 55603
C(20) H(62) 3.4710 ? . .
C(21) H(17) 3.5278 ? . 65603
C(21) H(19) 2.8345 ? . 65603
C(21) H(20) 3.2391 ? . .
C(21) H(21) 2.0166 ? . .
C(21) H(30) 3.2884 ? . .
C(21) H(31) 3.2231 ? . .
C(21) H(33) 3.1793 ? . .
C(21) H(34) 3.5042 ? . .
C(21) H(36) 2.5294 ? . .
C(21) H(61) 3.5121 ? . .
C(21) H(62) 3.4362 ? . .
C(22) H(2) 3.4137 ? . .
C(22) H(21) 3.3039 ? . .
C(22) H(22) 2.0352 ? . .
C(22) H(30) 1.9823 ? . .
C(22) H(31) 2.7885 ? . .
C(22) H(32) 3.2614 ? . .
C(22) H(33) 2.4332 ? . .
C(22) H(34) 2.8206 ? . .
C(22) H(35) 3.1856 ? . .
C(22) H(36) 2.4637 ? . .
C(22) H(61) 3.5957 ? . .
C(22) H(62) 3.3565 ? . .
C(23) H(2) 3.0741 ? . .
C(23) H(20) 2.6342 ? . .
C(23) H(24) 2.0885 ? . .
C(23) H(25) 2.0655 ? . .
C(23) H(26) 2.0611 ? . .
C(23) H(27) 2.0379 ? . .
C(23) H(28) 2.0445 ? . .
C(23) H(29) 2.0067 ? . .
C(24) H(2) 3.3127 ? . .
C(24) H(2) 3.2709 ? . 65603
C(24) H(20) 2.9939 ? . .
C(24) H(23) 2.0210 ? . .
C(24) H(27) 2.6597 ? . .
C(24) H(28) 2.9485 ? . .
C(24) H(29) 3.3445 ? . .
C(24) H(33) 3.2001 ? . 65603
C(25) H(20) 2.9148 ? . .
C(25) H(23) 1.9948 ? . .
C(25) H(24) 3.3184 ? . .
C(25) H(25) 2.5863 ? . .
C(25) H(26) 3.0297 ? . .
C(25) H(38) 3.4316 ? . 55503
C(25) H(39) 3.2335 ? . 55503
C(25) H(56) 3.2791 ? . 55603
C(25) H(65) 3.1761 ? . 55603
C(25) H(72) 3.5023 ? . .
C(26) H(22) 2.6788 ? . .
C(26) H(31) 1.8687 ? . .
C(26) H(32) 2.0692 ? . .
C(26) H(33) 1.9592 ? . .
C(26) H(34) 1.9608 ? . .
C(26) H(35) 1.9820 ? . .
C(26) H(36) 2.0041 ? . .
C(27) H(22) 3.2032 ? . .
C(27) H(30) 1.8460 ? . .
C(27) H(34) 3.0778 ? . .
C(27) H(35) 2.3314 ? . .
C(27) H(36) 2.8694 ? . .
C(28) H(22) 2.7711 ? . .
C(28) H(30) 2.0055 ? . .
C(28) H(31) 2.2519 ? . .
C(28) H(32) 2.8327 ? . .
C(28) H(33) 3.1245 ? . .
C(28) H(49) 3.1080 ? . 55601
C(28) H(61) 3.3261 ? . .
C(29) H(37) 2.0219 ? . .
C(29) H(37) 2.0219 ? . 55504
C(29) H(48) 3.5385 ? . .
C(29) H(48) 3.5385 ? . 55504
C(30) H(37) 2.5465 ? . 55504
C(30) H(41) 3.1255 ? . .
C(30) H(45) 3.4910 ? . .
C(30) H(48) 2.7994 ? . .
C(30) H(51) 3.2286 ? . .
C(31) H(37) 3.3222 ? . .
C(31) H(37) 3.3222 ? . 55504
C(31) H(73) 3.35(6) ? . .
C(31) H(73) 3.35(6) ? . 55504
C(32) H(14) 3.1177 ? . .
C(32) H(37) 2.3864 ? . .
C(32) H(38) 3.2651 ? . .
C(32) H(40) 3.2296 ? . .
C(32) H(41) 2.6402 ? . .
C(32) H(44) 3.5848 ? . .
C(32) H(47) 3.5597 ? . .
C(32) H(48) 2.5297 ? . .
C(32) H(51) 3.2196 ? . .
C(33) H(14) 3.0672 ? . .
C(33) H(37) 3.1031 ? . .
C(33) H(38) 2.0517 ? . .
C(33) H(39) 3.2494 ? . .
C(33) H(41) 2.0116 ? . .
C(33) H(42) 2.9048 ? . .
C(33) H(43) 3.2433 ? . .
C(33) H(44) 2.5137 ? . .
C(33) H(45) 2.8917 ? . .
C(33) H(46) 3.2266 ? . .
C(33) H(47) 2.4319 ? . .
C(34) H(14) 3.1297 ? . .
C(34) H(28) 3.1628 ? . 55503
C(34) H(39) 2.0006 ? . .
C(34) H(40) 3.2462 ? . .
C(34) H(41) 3.2612 ? . .
C(34) H(42) 3.0306 ? . .
C(34) H(44) 2.8448 ? . .
C(34) H(47) 2.7045 ? . .
C(34) H(72) 3.3468 ? . 55503
C(35) H(14) 3.2027 ? . .
C(35) H(28) 3.1676 ? . 55503
C(35) H(38) 1.9917 ? . .
C(35) H(40) 2.0357 ? . .
C(35) H(57) 3.5108 ? . 55503
C(35) H(58) 3.0120 ? . 55503
C(35) H(60) 3.3504 ? . 55401
C(35) H(64) 3.2050 ? . 55401
C(35) H(72) 3.4231 ? . 55503
C(36) H(4) 3.5297 ? . 65503
C(36) H(14) 3.2303 ? . .
C(36) H(38) 3.2470 ? . .
C(36) H(39) 2.0144 ? . .
C(36) H(48) 3.2696 ? . .
C(36) H(49) 3.2518 ? . .
C(36) H(51) 3.1447 ? . .
C(36) H(54) 2.6771 ? . .
C(36) H(58) 3.5674 ? . 55503
C(36) H(60) 3.2731 ? . 55401
C(36) H(61) 3.5347 ? . 55401
C(36) H(64) 3.3585 ? . 55401
C(37) H(14) 3.2346 ? . .
C(37) H(37) 3.0207 ? . .
C(37) H(39) 3.2827 ? . .
C(37) H(40) 2.0868 ? . .
C(37) H(48) 1.9814 ? . .
C(37) H(49) 2.9111 ? . .
C(37) H(50) 3.2704 ? . .
C(37) H(51) 2.4538 ? . .
C(37) H(52) 3.0160 ? . .
C(37) H(53) 3.3348 ? . .
C(37) H(54) 2.6430 ? . .
C(38) H(37) 3.5869 ? . .
C(38) H(38) 2.6518 ? . .
C(38) H(42) 2.0039 ? . .
C(38) H(43) 2.0120 ? . .
C(38) H(44) 2.0300 ? . .
C(38) H(45) 2.0301 ? . .
C(38) H(46) 1.9991 ? . .
C(38) H(47) 1.9682 ? . .
C(39) H(15) 3.2973 ? . 55503
C(39) H(18) 3.4666 ? . 55503
C(39) H(38) 2.7754 ? . .
C(39) H(41) 2.0011 ? . .
C(39) H(44) 3.2462 ? . 55503
C(39) H(45) 3.2006 ? . .
C(39) H(46) 2.4003 ? . .
C(39) H(47) 2.8462 ? . .
C(39) H(71) 2.8893 ? . .
C(40) H(38) 3.0701 ? . .
C(40) H(41) 1.9531 ? . .
C(40) H(42) 2.4352 ? . .
C(40) H(43) 2.8034 ? . .
C(40) H(44) 3.2161 ? . .
C(41) H(37) 3.4287 ? . .
C(41) H(40) 2.7051 ? . .
C(41) H(49) 2.0047 ? . .
C(41) H(50) 2.0712 ? . .
C(41) H(51) 1.9973 ? . .
C(41) H(52) 2.1083 ? . .
C(41) H(53) 2.0497 ? . .
C(41) H(54) 2.0461 ? . .
C(42) H(36) 3.2589 ? . 55401
C(42) H(37) 3.5033 ? . .
C(42) H(40) 3.2050 ? . .
C(42) H(48) 1.9894 ? . .
C(42) H(50) 3.3006 ? . 55504
C(42) H(52) 3.2372 ? . .
C(42) H(53) 2.3927 ? . .
C(42) H(54) 2.8477 ? . .
C(43) H(4) 3.4681 ? . 65503
C(43) H(5) 3.0821 ? . 65503
C(43) H(9) 3.4604 ? . .
C(43) H(40) 2.8922 ? . .
C(43) H(48) 2.0368 ? . .
C(43) H(49) 2.4260 ? . .
C(43) H(50) 2.8486 ? . .
C(43) H(51) 3.2278 ? . .
C(44) H(55) 2.0331 ? . .
C(44) H(55) 2.0331 ? . 55504
C(44) H(59) 3.5427 ? . .
C(44) H(59) 3.5427 ? . 55504
C(45) H(55) 2.6113 ? . 55504
C(45) H(59) 2.6897 ? . .
C(45) H(66) 2.9658 ? . .
C(46) H(55) 3.2833 ? . .
C(46) H(55) 3.2833 ? . 55504
C(47) H(55) 2.4557 ? . .
C(47) H(56) 3.2753 ? . .
C(47) H(58) 3.2451 ? . .
C(47) H(59) 2.5985 ? . .
C(47) H(62) 3.2122 ? . .
C(47) H(66) 2.5198 ? . .
C(47) H(69) 3.5526 ? . .
C(47) H(70) 3.5924 ? . .
C(48) H(12) 3.3676 ? . 45501
C(48) H(55) 3.1115 ? . .
C(48) H(56) 2.0302 ? . .
C(48) H(57) 3.2539 ? . .
C(48) H(59) 2.0381 ? . .
C(48) H(60) 2.8999 ? . .
C(48) H(61) 3.2652 ? . .
C(48) H(62) 2.5176 ? . .
C(48) H(63) 2.9493 ? . .
C(48) H(64) 3.3070 ? . .
C(48) H(65) 2.5885 ? . .
C(49) H(12) 3.0017 ? . 45501
C(49) H(29) 3.5199 ? . .
C(49) H(57) 2.0149 ? . .
C(49) H(58) 3.2202 ? . .
C(49) H(59) 3.2885 ? . .
C(49) H(60) 3.2024 ? . .
C(49) H(62) 3.1772 ? . .
C(49) H(63) 3.5261 ? . .
C(49) H(65) 2.5903 ? . .
C(50) H(3) 3.2031 ? . 45501
C(50) H(12) 2.8849 ? . 45501
C(50) H(39) 2.9930 ? . 55503
C(50) H(56) 2.0262 ? . .
C(50) H(58) 1.9982 ? . .
C(50) H(60) 3.4463 ? . 55603
C(51) H(3) 2.8263 ? . 45501
C(51) H(12) 3.2484 ? . 45501
C(51) H(39) 2.8516 ? . 55503
C(51) H(56) 3.2256 ? . .
C(51) H(57) 2.0109 ? . .
C(51) H(66) 3.2450 ? . .
C(51) H(67) 3.1670 ? . .
C(51) H(69) 3.0025 ? . .
C(51) H(72) 2.6655 ? . .
C(52) H(3) 3.5306 ? . 45501
C(52) H(55) 3.3189 ? . .
C(52) H(57) 3.2687 ? . .
C(52) H(58) 2.0335 ? . .
C(52) H(66) 1.9766 ? . .
C(52) H(67) 2.9842 ? . .
C(52) H(68) 3.3375 ? . .
C(52) H(69) 2.5753 ? . .
C(52) H(70) 2.8563 ? . .
C(52) H(71) 3.2257 ? . .
C(52) H(72) 2.4737 ? . .
C(53) H(55) 3.4005 ? . .
C(53) H(56) 2.6859 ? . .
C(53) H(60) 2.0257 ? . .
C(53) H(61) 2.0183 ? . .
C(53) H(62) 2.0329 ? . .
C(53) H(63) 2.0650 ? . .
C(53) H(64) 2.0404 ? . .
C(53) H(65) 2.0604 ? . .
C(54) H(40) 3.3492 ? . 55601
C(54) H(56) 3.1528 ? . .
C(54) H(57) 3.5493 ? . 55603
C(54) H(59) 2.0264 ? . .
C(54) H(63) 3.1982 ? . .
C(54) H(64) 2.3685 ? . .
C(54) H(65) 2.8048 ? . .
C(55) H(27) 3.2028 ? . 55603
C(55) H(56) 2.7496 ? . .
C(55) H(59) 2.0505 ? . .
C(55) H(60) 2.3885 ? . .
C(55) H(61) 2.7693 ? . .
C(55) H(62) 3.2129 ? . .
C(56) H(58) 2.6359 ? . .
C(56) H(67) 2.0684 ? . .
C(56) H(68) 2.0955 ? . .
C(56) H(69) 2.0168 ? . .
C(56) H(70) 2.0931 ? . .
C(56) H(71) 2.0789 ? . .
C(56) H(72) 2.0906 ? . .
C(57) H(3) 3.4627 ? . 45501
C(57) H(15) 3.4636 ? . 55503
C(57) H(43) 3.4022 ? . .
C(57) H(58) 2.9215 ? . .
C(57) H(66) 2.0314 ? . .
C(57) H(70) 3.2733 ? . .
C(57) H(71) 2.4774 ? . .
C(57) H(72) 2.9790 ? . .
C(58) H(28) 3.4044 ? . .
C(58) H(43) 2.9322 ? . .
C(58) H(58) 2.9696 ? . .
C(58) H(66) 2.0719 ? . .
C(58) H(67) 2.5375 ? . .
C(58) H(68) 2.9414 ? . .
C(58) H(69) 3.2799 ? . .
H(1) C(19) 3.1517 ? . 65603
H(1) C(20) 3.2233 ? . 65603
H(2) C(24) 3.2709 ? . 65603
H(3) C(50) 3.2031 ? . 65501
H(3) C(51) 2.8263 ? . 65501
H(3) C(52) 3.5306 ? . 65501
H(3) C(57) 3.4627 ? . 65501
H(4) C(9) 3.3081 ? . 65503
H(4) C(15) 3.2698 ? . 65503
H(4) C(36) 3.5297 ? . 65503
H(4) C(43) 3.4681 ? . 65503
H(5) C(8) 3.1717 ? . 65503
H(5) C(9) 3.5262 ? . 65503
H(5) C(43) 3.0821 ? . 65503
H(8) C(12) 3.1889 ? . 55504
H(12) C(48) 3.3676 ? . 65501
H(12) C(49) 3.0017 ? . 65501
H(12) C(50) 2.8849 ? . 65501
H(12) C(51) 3.2484 ? . 65501
H(15) C(39) 3.2973 ? . 55503
H(15) C(57) 3.4636 ? . 55503
H(16) C(8) 3.1902 ? . 65503
H(17) C(21) 3.5278 ? . 65603
H(18) C(39) 3.4666 ? . 55503
H(19) C(20) 2.9354 ? . 65603
H(19) C(21) 2.8345 ? . 65603
H(21) C(5) 3.1584 ? . 65603
H(21) C(6) 3.2866 ? . 65603
H(21) C(7) 3.1392 ? . 65603
H(21) C(8) 2.9727 ? . 65603
H(21) C(9) 2.9260 ? . 65603
H(21) C(10) 3.0305 ? . 65603
H(21) C(19) 2.0270 ? . .
H(22) C(16) 3.2360 ? . 65603
H(22) C(19) 3.2349 ? . .
H(23) C(19) 3.2477 ? . .
H(26) C(3) 3.3454 ? . 65603
H(26) C(19) 2.7576 ? . .
H(27) C(19) 3.0432 ? . .
H(27) C(55) 3.2028 ? . 55603
H(28) C(34) 3.1628 ? . 55503
H(28) C(35) 3.1676 ? . 55503
H(29) C(19) 2.9201 ? . .
H(33) C(24) 3.2001 ? . 65603
H(36) C(42) 3.2589 ? . 55601
H(37) C(30) 2.5465 ? . 55504
H(38) C(25) 3.4316 ? . 55503
H(39) C(25) 3.2335 ? . 55503
H(39) C(50) 2.9930 ? . 55503
H(39) C(51) 2.8516 ? . 55503
H(40) C(54) 3.3492 ? . 55401
H(42) C(16) 3.2889 ? . 55503
H(44) C(39) 3.2462 ? . 55503
H(49) C(28) 3.1080 ? . 55401
H(50) C(42) 3.3006 ? . 55504
H(54) C(8) 3.1928 ? . 65503
H(54) C(9) 3.1252 ? . 65503
H(55) C(44) 2.0331 ? . .
H(55) C(44) 2.0331 ? . 55504
H(55) C(45) 2.6113 ? . 55504
H(56) C(25) 3.2791 ? . 55603
H(57) C(7) 3.4849 ? . 45501
H(57) C(19) 3.5799 ? . 55603
H(57) C(20) 3.3944 ? . 55603
H(57) C(35) 3.5108 ? . 55503
H(57) C(54) 3.5493 ? . 55603
H(58) C(7) 3.3047 ? . 45501
H(58) C(8) 3.5211 ? . 45501
H(58) C(35) 3.0120 ? . 55503
H(58) C(36) 3.5674 ? . 55503
H(59) C(44) 3.5427 ? . .
H(59) C(44) 3.5427 ? . 55504
H(60) C(35) 3.3504 ? . 55601
H(60) C(36) 3.2731 ? . 55601
H(60) C(50) 3.4463 ? . 55603
H(61) C(36) 3.5347 ? . 55601
H(62) C(19) 3.4469 ? . .
H(64) C(35) 3.2050 ? . 55601
H(64) C(36) 3.3585 ? . 55601
H(65) C(25) 3.1761 ? . 55603
H(67) C(15) 3.2175 ? . 55503
H(67) C(51) 3.1670 ? . .
H(67) C(52) 2.9842 ? . .
H(67) C(56) 2.0684 ? . .
H(67) C(58) 2.5375 ? . .
H(69) C(12) 3.4882 ? . 45501
H(72) C(34) 3.3468 ? . 55503
H(72) C(35) 3.4231 ? . 55503
H(73) N(3) 2.42(4) ? . 55504
H(73) C(4) 3.54(4) ? . 55504

loop_
_geom_torsion_atom_site_label_1
_geom_torsion_atom_site_label_2
_geom_torsion_atom_site_label_3
_geom_torsion_atom_site_label_4
_geom_torsion
_geom_torsion_publ_flag
_geom_torsion_site_symmetry_1
_geom_torsion_site_symmetry_2
_geom_torsion_site_symmetry_3
_geom_torsion_site_symmetry_4
N(4) Ag(1) N(1) C(2) -151.6(2) ? . . . .
N(4) Ag(1) N(1) C(5) 22.4(3) ? . . . .
N(1) Ag(1) N(4) C(30) -143.5(3) ? . . . .
N(1) Ag(1) N(4) C(32) 28.1(5) ? . . . .
N(6) Ag(2) N(2) C(3) 126.4(3) ? . . . .
N(6) Ag(2) N(2) C(17) -36.6(4) ? . . . .
N(2) Ag(2) N(6) C(45) 152.7(3) ? . . . .
N(2) Ag(2) N(6) C(47) -23.7(4) ? . . . .
Ag(1) N(1) C(2) C(1) -4.3(5) ? . . . .
C(5) N(1) C(2) C(1) -178.1(3) ? . . . .
Ag(1) N(1) C(5) C(6) 92.5(3) ? . . . .
Ag(1) N(1) C(5) C(10) -85.2(3) ? . . . .
C(2) N(1) C(5) C(6) -92.5(4) ? . . . .
C(2) N(1) C(5) C(10) 89.8(3) ? . . . .
Ag(2) N(2) C(3) C(1) 7.1(5) ? . . . .
C(17) N(2) C(3) C(1) 169.8(3) ? . . . .
Ag(2) N(2) C(17) C(18) 96.3(4) ? . . . .
Ag(2) N(2) C(17) C(22) -77.8(4) ? . . . .
C(3) N(2) C(17) C(18) -68.4(5) ? . . . .
C(3) N(2) C(17) C(22) 117.4(4) ? . . . .
Ag(1) N(4) C(30) C(29) 0.0(8) ? . . . .
C(32) N(4) C(30) C(29) -171.6(6) ? . . . .
Ag(1) N(4) C(32) C(33) 92.5(4) ? . . . .
Ag(1) N(4) C(32) C(37) -89.1(4) ? . . . .
C(30) N(4) C(32) C(33) -94.8(5) ? . . . .
C(30) N(4) C(32) C(37) 83.6(5) ? . . . .
Ag(2) N(6) C(45) C(44) 2.8(7) ? . . . .
C(47) N(6) C(45) C(44) 178.9(5) ? . . . .
Ag(2) N(6) C(47) C(48) 95.3(4) ? . . . .
Ag(2) N(6) C(47) C(52) -79.8(3) ? . . . .
C(45) N(6) C(47) C(48) -81.5(4) ? . . . .
C(45) N(6) C(47) C(52) 103.4(5) ? . . . .
C(3) C(1) C(2) N(1) 175.0(3) ? . . . .
C(4) C(1) C(2) N(1) 2.0(5) ? . . . .
C(2) C(1) C(3) N(2) -175.9(3) ? . . . .
C(4) C(1) C(3) N(2) -3.0(5) ? . . . .
N(1) C(5) C(6) C(7) 177.0(3) ? . . . .
N(1) C(5) C(6) C(11) -0.1(4) ? . . . .
C(10) C(5) C(6) C(7) -5.4(5) ? . . . .
C(10) C(5) C(6) C(11) 177.5(4) ? . . . .
N(1) C(5) C(10) C(9) -179.0(3) ? . . . .
N(1) C(5) C(10) C(14) 3.3(5) ? . . . .
C(6) C(5) C(10) C(9) 3.4(5) ? . . . .
C(6) C(5) C(10) C(14) -174.3(3) ? . . . .
C(5) C(6) C(7) C(8) 3.3(7) ? . . . .
C(11) C(6) C(7) C(8) -179.6(4) ? . . . .
C(5) C(6) C(11) C(12) -127(1) ? . . . .
C(5) C(6) C(11) C(13) 113(1) ? . . . .
C(7) C(6) C(11) C(12) 55(1) ? . . . .
C(7) C(6) C(11) C(13) -63(1) ? . . . .
C(6) C(7) C(8) C(9) 0.6(7) ? . . . .
C(7) C(8) C(9) C(10) -2.8(6) ? . . . .
C(8) C(9) C(10) C(5) 0.8(6) ? . . . .
C(8) C(9) C(10) C(14) 178.5(4) ? . . . .
C(5) C(10) C(14) C(15) 130.8(4) ? . . . .
C(5) C(10) C(14) C(16) -104.6(5) ? . . . .
C(9) C(10) C(14) C(15) -46.8(5) ? . . . .
C(9) C(10) C(14) C(16) 77.8(5) ? . . . .
N(2) C(17) C(18) C(19) -176.0(4) ? . . . .
N(2) C(17) C(18) C(23) 3.2(7) ? . . . .
C(22) C(17) C(18) C(19) -2.1(7) ? . . . .
C(22) C(17) C(18) C(23) 177.0(4) ? . . . .
N(2) C(17) C(22) C(21) 174.8(5) ? . . . .
N(2) C(17) C(22) C(26) -2.8(8) ? . . . .
C(18) C(17) C(22) C(21) 0.8(7) ? . . . .
C(18) C(17) C(22) C(26) -176.7(5) ? . . . .
C(17) C(18) C(19) C(20) 3.7(7) ? . . . .
C(23) C(18) C(19) C(20) -175.5(5) ? . . . .
C(17) C(18) C(23) C(24) 112.6(5) ? . . . .
C(17) C(18) C(23) C(25) -116.4(6) ? . . . .
C(19) C(18) C(23) C(24) -68.3(7) ? . . . .
C(19) C(18) C(23) C(25) 62.7(6) ? . . . .
C(18) C(19) C(20) C(21) -4.2(8) ? . . . .
C(19) C(20) C(21) C(22) 2(1) ? . . . .
C(20) C(21) C(22) C(17) -1.2(9) ? . . . .
C(20) C(21) C(22) C(26) 176.3(6) ? . . . .
C(17) C(22) C(26) C(27) -103(1) ? . . . .
C(17) C(22) C(26) C(28) 130.3(7) ? . . . .
C(21) C(22) C(26) C(27) 79(1) ? . . . .
C(21) C(22) C(26) C(28) -47.1(8) ? . . . .
C(31) C(29) C(30) N(4) 5(1) ? . . . .
N(4) C(32) C(33) C(34) 175.0(4) ? . . . .
N(4) C(32) C(33) C(38) -5.2(6) ? . . . .
C(37) C(32) C(33) C(34) -3.3(6) ? . . . .
C(37) C(32) C(33) C(38) 176.6(4) ? . . . .
N(4) C(32) C(37) C(36) -177.9(3) ? . . . .
N(4) C(32) C(37) C(41) 4.4(6) ? . . . .
C(33) C(32) C(37) C(36) 0.3(6) ? . . . .
C(33) C(32) C(37) C(41) -177.4(4) ? . . . .
C(32) C(33) C(34) C(35) 2.9(6) ? . . . .
C(38) C(33) C(34) C(35) -176.9(4) ? . . . .
C(32) C(33) C(38) C(39) -127.8(5) ? . . . .
C(32) C(33) C(38) C(40) 107.4(6) ? . . . .
C(34) C(33) C(38) C(39) 52.0(6) ? . . . .
C(34) C(33) C(38) C(40) -72.8(6) ? . . . .
C(33) C(34) C(35) C(36) 0.2(6) ? . . . .
C(34) C(35) C(36) C(37) -3.3(6) ? . . . .
C(35) C(36) C(37) C(32) 3.0(6) ? . . . .
C(35) C(36) C(37) C(41) -179.2(4) ? . . . .
C(32) C(37) C(41) C(42) -105.7(7) ? . . . .
C(32) C(37) C(41) C(43) 129.5(6) ? . . . .
C(36) C(37) C(41) C(42) 76.7(7) ? . . . .
C(36) C(37) C(41) C(43) -48.1(7) ? . . . .
C(46) C(44) C(45) N(6) -5.0(7) ? . . . .
N(6) C(47) C(48) C(49) -177.0(4) ? . . . .
N(6) C(47) C(48) C(53) -3.0(6) ? . . . .
C(52) C(47) C(48) C(49) -2.0(6) ? . . . .
C(52) C(47) C(48) C(53) 172.0(4) ? . . . .
N(6) C(47) C(52) C(51) -179.7(4) ? . . . .
N(6) C(47) C(52) C(56) -2.0(6) ? . . . .
C(48) C(47) C(52) C(51) 5.1(6) ? . . . .
C(48) C(47) C(52) C(56) -177.1(4) ? . . . .
C(47) C(48) C(49) C(50) -3.7(7) ? . . . .
C(53) C(48) C(49) C(50) -177.7(5) ? . . . .
C(47) C(48) C(53) C(54) -100.9(6) ? . . . .
C(47) C(48) C(53) C(55) 141.0(5) ? . . . .
C(49) C(48) C(53) C(54) 72.9(8) ? . . . .
C(49) C(48) C(53) C(55) -45.2(6) ? . . . .
C(48) C(49) C(50) C(51) 6.1(8) ? . . . .
C(49) C(50) C(51) C(52) -2.8(7) ? . . . .
C(50) C(51) C(52) C(47) -2.8(6) ? . . . .
C(50) C(51) C(52) C(56) 179.3(4) ? . . . .
C(47) C(52) C(56) C(57) -123.4(5) ? . . . .
C(47) C(52) C(56) C(58) 113.5(4) ? . . . .
C(51) C(52) C(56) C(57) 54.3(6) ? . . . .
C(51) C(52) C(56) C(58) -68.8(5) ? . . . .
